data_4329987
loop_
_publ_author_name
'Stevce Stefanoski'
'Christos D. Malliakas'
'Mercouri G. Kanatzidis'
'George S. Nolas'

_publ_section_title
;
 Synthesis and Structural Characterization of NaxSi136 (0 < x <= 24)
 Single Crystals and Low-Temperature Transport of Polycrystalline
 Specimens
;
_journal_name_full 'Inorganic Chemistry'
_journal_page_first 8686
_journal_page_last 8692
_journal_paper_doi 10.1021/ic202199t
_journal_volume 51
_journal_year 2012
_chemical_formula_moiety 'Si136, Na2.9'
_chemical_formula_sum 'Na2.9 Si136'
_chemical_formula_weight 3886.91
_chemical_name_common 'Sodium Silicide'
_chemical_name_systematic
; 
 ? 
;
_space_group_IT_number 227
_symmetry_cell_setting cubic
_symmetry_space_group_name_Hall '-F 4vw 2vw 3'
_symmetry_space_group_name_H-M 'F d -3 m :2'
_atom_sites_solution_primary direct
_atom_sites_solution_secondary difmap
_audit_creation_method SHELXL-97
_cell_angle_alpha 90.00
_cell_angle_beta 90.00
_cell_angle_gamma 90.00
_cell_formula_units_Z 1
_cell_length_a 14.6522(17)
_cell_length_b 14.6522(17)
_cell_length_c 14.6522(17)
_cell_measurement_reflns_used 16108
_cell_measurement_temperature 200(2)
_cell_measurement_theta_max 38.08
_cell_measurement_theta_min 4.62
_cell_volume 3145.6(6)
_computing_cell_refinement 'STOE X-AREA'
_computing_data_collection 'STOE X-AREA'
_computing_data_reduction 'STOE X-RED'
_computing_structure_refinement 'SHELXL-97 (Sheldrick, 1997)'
_computing_structure_solution 'SHELXS-97 (Sheldrick, 1990)'
_diffrn_ambient_temperature 200(2)
_diffrn_detector_area_resol_mean 6.67
_diffrn_measured_fraction_theta_full 0.979
_diffrn_measured_fraction_theta_max 0.979
_diffrn_measurement_details ' 180 frames, detector distance = 40 mm'
_diffrn_measurement_device_type 'STOE IPDS 2'
_diffrn_measurement_method 'rotation method'
_diffrn_radiation_monochromator graphite
_diffrn_radiation_source 'fine-focus sealed tube'
_diffrn_radiation_type MoK\a
_diffrn_radiation_wavelength 0.71073
_diffrn_reflns_av_R_equivalents 0.0448
_diffrn_reflns_av_sigmaI/netI 0.0102
_diffrn_reflns_limit_h_max 23
_diffrn_reflns_limit_h_min -23
_diffrn_reflns_limit_k_max 21
_diffrn_reflns_limit_k_min -23
_diffrn_reflns_limit_l_max 23
_diffrn_reflns_limit_l_min -23
_diffrn_reflns_number 10848
_diffrn_reflns_theta_full 35.13
_diffrn_reflns_theta_max 35.13
_diffrn_reflns_theta_min 3.93
_diffrn_standards_decay_% 0
_diffrn_standards_interval_count 0
_diffrn_standards_interval_time 0
_diffrn_standards_number 0
_exptl_absorpt_coefficient_mu 1.351
_exptl_absorpt_correction_T_max 0.6637
_exptl_absorpt_correction_T_min 0.5748
_exptl_absorpt_correction_type integration
_exptl_absorpt_process_details X-Shape2
_exptl_crystal_colour 'dark gray'
_exptl_crystal_density_diffrn 2.052
_exptl_crystal_description cuboctahedral
_exptl_crystal_F_000 1936
_exptl_crystal_size_max 0.61
_exptl_crystal_size_mid 0.49
_exptl_crystal_size_min 0.37
_refine_diff_density_max 0.441
_refine_diff_density_min -0.401
_refine_diff_density_rms 0.104
_refine_ls_extinction_method none
_refine_ls_goodness_of_fit_ref 1.513
_refine_ls_matrix_type full
_refine_ls_number_parameters 16
_refine_ls_number_reflns 371
_refine_ls_number_restraints 24
_refine_ls_restrained_S_all 1.475
_refine_ls_R_factor_all 0.0393
_refine_ls_R_factor_gt 0.0370
_refine_ls_shift/su_max 0.005
_refine_ls_shift/su_mean 0.001
_refine_ls_structure_factor_coef Fsqd
_refine_ls_weighting_details 'calc w=1/[\s^2^(Fo^2^)+(0.0044P)^2^+24.7420P] where P=(Fo^2^+2Fc^2^)/3'
_refine_ls_weighting_scheme calc
_refine_ls_wR_factor_gt 0.0564
_refine_ls_wR_factor_ref 0.0574
_reflns_number_gt 363
_reflns_number_total 371
_reflns_threshold_expression >2sigma(I)
_cod_data_source_file ic202199t_si_001.cif
_cod_data_source_block na2.9si136
_cod_original_sg_symbol_H-M 'F d -3 m'
_cod_original_formula_sum 'Na2.90 Si136'
_cod_database_code 4329987

loop_
_symmetry_equiv_pos_as_xyz
'x, y, z'
'-x+3/4, -y+1/4, z+1/2'
'-x+1/4, y+1/2, -z+3/4'
'x+1/2, -y+3/4, -z+1/4'
'z, x, y'
'z+1/2, -x+3/4, -y+1/4'
'-z+3/4, -x+1/4, y+1/2'
'-z+1/4, x+1/2, -y+3/4'
'y, z, x'
'-y+1/4, z+1/2, -x+3/4'
'y+1/2, -z+3/4, -x+1/4'
'-y+3/4, -z+1/4, x+1/2'
'y+3/4, x+1/4, -z+1/2'
'-y, -x, -z'
'y+1/4, -x+1/2, z+3/4'
'-y+1/2, x+3/4, z+1/4'
'x+3/4, z+1/4, -y+1/2'
'-x+1/2, z+3/4, y+1/4'
'-x, -z, -y'
'x+1/4, -z+1/2, y+3/4'
'z+3/4, y+1/4, -x+1/2'
'z+1/4, -y+1/2, x+3/4'
'-z+1/2, y+3/4, x+1/4'
'-z, -y, -x'
'x, y+1/2, z+1/2'
'-x+3/4, -y+3/4, z+1'
'-x+1/4, y+1, -z+5/4'
'x+1/2, -y+5/4, -z+3/4'
'z, x+1/2, y+1/2'
'z+1/2, -x+5/4, -y+3/4'
'-z+3/4, -x+3/4, y+1'
'-z+1/4, x+1, -y+5/4'
'y, z+1/2, x+1/2'
'-y+1/4, z+1, -x+5/4'
'y+1/2, -z+5/4, -x+3/4'
'-y+3/4, -z+3/4, x+1'
'y+3/4, x+3/4, -z+1'
'-y, -x+1/2, -z+1/2'
'y+1/4, -x+1, z+5/4'
'-y+1/2, x+5/4, z+3/4'
'x+3/4, z+3/4, -y+1'
'-x+1/2, z+5/4, y+3/4'
'-x, -z+1/2, -y+1/2'
'x+1/4, -z+1, y+5/4'
'z+3/4, y+3/4, -x+1'
'z+1/4, -y+1, x+5/4'
'-z+1/2, y+5/4, x+3/4'
'-z, -y+1/2, -x+1/2'
'x+1/2, y, z+1/2'
'-x+5/4, -y+1/4, z+1'
'-x+3/4, y+1/2, -z+5/4'
'x+1, -y+3/4, -z+3/4'
'z+1/2, x, y+1/2'
'z+1, -x+3/4, -y+3/4'
'-z+5/4, -x+1/4, y+1'
'-z+3/4, x+1/2, -y+5/4'
'y+1/2, z, x+1/2'
'-y+3/4, z+1/2, -x+5/4'
'y+1, -z+3/4, -x+3/4'
'-y+5/4, -z+1/4, x+1'
'y+5/4, x+1/4, -z+1'
'-y+1/2, -x, -z+1/2'
'y+3/4, -x+1/2, z+5/4'
'-y+1, x+3/4, z+3/4'
'x+5/4, z+1/4, -y+1'
'-x+1, z+3/4, y+3/4'
'-x+1/2, -z, -y+1/2'
'x+3/4, -z+1/2, y+5/4'
'z+5/4, y+1/4, -x+1'
'z+3/4, -y+1/2, x+5/4'
'-z+1, y+3/4, x+3/4'
'-z+1/2, -y, -x+1/2'
'x+1/2, y+1/2, z'
'-x+5/4, -y+3/4, z+1/2'
'-x+3/4, y+1, -z+3/4'
'x+1, -y+5/4, -z+1/4'
'z+1/2, x+1/2, y'
'z+1, -x+5/4, -y+1/4'
'-z+5/4, -x+3/4, y+1/2'
'-z+3/4, x+1, -y+3/4'
'y+1/2, z+1/2, x'
'-y+3/4, z+1, -x+3/4'
'y+1, -z+5/4, -x+1/4'
'-y+5/4, -z+3/4, x+1/2'
'y+5/4, x+3/4, -z+1/2'
'-y+1/2, -x+1/2, -z'
'y+3/4, -x+1, z+3/4'
'-y+1, x+5/4, z+1/4'
'x+5/4, z+3/4, -y+1/2'
'-x+1, z+5/4, y+1/4'
'-x+1/2, -z+1/2, -y'
'x+3/4, -z+1, y+3/4'
'z+5/4, y+3/4, -x+1/2'
'z+3/4, -y+1, x+3/4'
'-z+1, y+5/4, x+1/4'
'-z+1/2, -y+1/2, -x'
'-x, -y, -z'
'x-3/4, y-1/4, -z-1/2'
'x-1/4, -y-1/2, z-3/4'
'-x-1/2, y-3/4, z-1/4'
'-z, -x, -y'
'-z-1/2, x-3/4, y-1/4'
'z-3/4, x-1/4, -y-1/2'
'z-1/4, -x-1/2, y-3/4'
'-y, -z, -x'
'y-1/4, -z-1/2, x-3/4'
'-y-1/2, z-3/4, x-1/4'
'y-3/4, z-1/4, -x-1/2'
'-y-3/4, -x-1/4, z-1/2'
'y, x, z'
'-y-1/4, x-1/2, -z-3/4'
'y-1/2, -x-3/4, -z-1/4'
'-x-3/4, -z-1/4, y-1/2'
'x-1/2, -z-3/4, -y-1/4'
'x, z, y'
'-x-1/4, z-1/2, -y-3/4'
'-z-3/4, -y-1/4, x-1/2'
'-z-1/4, y-1/2, -x-3/4'
'z-1/2, -y-3/4, -x-1/4'
'z, y, x'
'-x, -y+1/2, -z+1/2'
'x-3/4, y+1/4, -z'
'x-1/4, -y, z-1/4'
'-x-1/2, y-1/4, z+1/4'
'-z, -x+1/2, -y+1/2'
'-z-1/2, x-1/4, y+1/4'
'z-3/4, x+1/4, -y'
'z-1/4, -x, y-1/4'
'-y, -z+1/2, -x+1/2'
'y-1/4, -z, x-1/4'
'-y-1/2, z-1/4, x+1/4'
'y-3/4, z+1/4, -x'
'-y-3/4, -x+1/4, z'
'y, x+1/2, z+1/2'
'-y-1/4, x, -z-1/4'
'y-1/2, -x-1/4, -z+1/4'
'-x-3/4, -z+1/4, y'
'x-1/2, -z-1/4, -y+1/4'
'x, z+1/2, y+1/2'
'-x-1/4, z, -y-1/4'
'-z-3/4, -y+1/4, x'
'-z-1/4, y, -x-1/4'
'z-1/2, -y-1/4, -x+1/4'
'z, y+1/2, x+1/2'
'-x+1/2, -y, -z+1/2'
'x-1/4, y-1/4, -z'
'x+1/4, -y-1/2, z-1/4'
'-x, y-3/4, z+1/4'
'-z+1/2, -x, -y+1/2'
'-z, x-3/4, y+1/4'
'z-1/4, x-1/4, -y'
'z+1/4, -x-1/2, y-1/4'
'-y+1/2, -z, -x+1/2'
'y+1/4, -z-1/2, x-1/4'
'-y, z-3/4, x+1/4'
'y-1/4, z-1/4, -x'
'-y-1/4, -x-1/4, z'
'y+1/2, x, z+1/2'
'-y+1/4, x-1/2, -z-1/4'
'y, -x-3/4, -z+1/4'
'-x-1/4, -z-1/4, y'
'x, -z-3/4, -y+1/4'
'x+1/2, z, y+1/2'
'-x+1/4, z-1/2, -y-1/4'
'-z-1/4, -y-1/4, x'
'-z+1/4, y-1/2, -x-1/4'
'z, -y-3/4, -x+1/4'
'z+1/2, y, x+1/2'
'-x+1/2, -y+1/2, -z'
'x-1/4, y+1/4, -z-1/2'
'x+1/4, -y, z-3/4'
'-x, y-1/4, z-1/4'
'-z+1/2, -x+1/2, -y'
'-z, x-1/4, y-1/4'
'z-1/4, x+1/4, -y-1/2'
'z+1/4, -x, y-3/4'
'-y+1/2, -z+1/2, -x'
'y+1/4, -z, x-3/4'
'-y, z-1/4, x-1/4'
'y-1/4, z+1/4, -x-1/2'
'-y-1/4, -x+1/4, z-1/2'
'y+1/2, x+1/2, z'
'-y+1/4, x, -z-3/4'
'y, -x-1/4, -z-1/4'
'-x-1/4, -z+1/4, y-1/2'
'x, -z-1/4, -y-1/4'
'x+1/2, z+1/2, y'
'-x+1/4, z, -y-3/4'
'-z-1/4, -y+1/4, x-1/2'
'-z+1/4, y, -x-3/4'
'z, -y-1/4, -x-1/4'
'z+1/2, y+1/2, x'

loop_
_atom_site_label
_atom_site_type_symbol
_atom_site_fract_x
_atom_site_fract_y
_atom_site_fract_z
_atom_site_U_iso_or_equiv
_atom_site_adp_type
_atom_site_occupancy
_atom_site_symmetry_multiplicity
_atom_site_calc_flag
_atom_site_refinement_flags
Si3 Si 0.06744(3) 0.37055(4) 0.06744(3) 0.00390(12) Uani 1 2 d SU
Si2 Si 0.03288(4) 0.21712(4) 0.03288(4) 0.00391(17) Uani 1 6 d SU
Si1 Si 0.1250 0.1250 0.1250 0.0040(3) Uani 1 24 d SU
Na2 Na 0.1250 0.6250 0.0949(15) 0.025(8) Uani 0.061(4) 4 d SPU

loop_
_atom_site_aniso_label
_atom_site_aniso_U_11
_atom_site_aniso_U_22
_atom_site_aniso_U_33
_atom_site_aniso_U_23
_atom_site_aniso_U_13
_atom_site_aniso_U_12
Si3 0.00382(15) 0.0041(2) 0.00382(15) 0.00006(12) 0.00063(15) 0.00006(12)
Si2 0.00391(17) 0.00391(17) 0.00391(17) 0.00025(17) -0.00025(17) 0.00025(17)
Si1 0.0040(3) 0.0040(3) 0.0040(3) 0.000 0.000 0.000
Na2 0.034(8) 0.034(8) 0.006(9) 0.000 0.000 -0.003(6)

loop_
_atom_type_symbol
_atom_type_description
_atom_type_scat_dispersion_real
_atom_type_scat_dispersion_imag
_atom_type_scat_source
Na Na 0.0362 0.0249 'International Tables Vol C Tables 4.2.6.8 and 6.1.1.4'
Si Si 0.0817 0.0704 'International Tables Vol C Tables 4.2.6.8 and 6.1.1.4'

loop_
_geom_angle_atom_site_label_1
_geom_angle_atom_site_label_2
_geom_angle_atom_site_label_3
_geom_angle
_geom_angle_site_symmetry_1
_geom_angle_site_symmetry_3
Si3 Si3 Si3 119.851(3) 125 177
Si3 Si3 Si2 105.67(3) 125 .
Si3 Si3 Si2 105.67(3) 177 .
Si3 Si3 Si3 108.68(2) 125 27_544
Si3 Si3 Si3 108.68(2) 177 27_544
Si2 Si3 Si3 107.67(3) . 27_544
Si3 Si3 Na2 75.34(6) 125 81_455
Si3 Si3 Na2 75.34(6) 177 81_455
Si2 Si3 Na2 177.73(12) . 81_455
Si3 Si3 Na2 70.06(12) 27_544 81_455
Si3 Si3 Na2 75.4(2) 125 125
Si3 Si3 Na2 66.5(2) 177 125
Si2 Si3 Na2 73.41(3) . 125
Si3 Si3 Na2 175.0(2) 27_544 125
Na2 Si3 Na2 108.86(11) 81_455 125
Si3 Si3 Na2 66.5(2) 125 97_565
Si3 Si3 Na2 75.4(2) 177 97_565
Si2 Si3 Na2 73.41(3) . 97_565
Si3 Si3 Na2 175.0(2) 27_544 97_565
Na2 Si3 Na2 108.86(11) 81_455 97_565
Na2 Si3 Na2 9.7(5) 125 97_565
Si3 Si3 Si2 37.185(17) 125 148_565
Si3 Si3 Si2 135.22(3) 177 148_565
Si2 Si3 Si2 117.065(19) . 148_565
Si3 Si3 Si2 71.500(8) 27_544 148_565
Na2 Si3 Si2 62.48(3) 81_455 148_565
Na2 Si3 Si2 112.5(2) 125 148_565
Na2 Si3 Si2 103.6(2) 97_565 148_565
Si3 Si3 Si2 135.22(3) 125 122_655
Si3 Si3 Si2 37.185(17) 177 122_655
Si2 Si3 Si2 117.065(19) . 122_655
Si3 Si3 Si2 71.500(8) 27_544 122_655
Na2 Si3 Si2 62.48(3) 81_455 122_655
Na2 Si3 Si2 103.6(2) 125 122_655
Na2 Si3 Si2 112.5(2) 97_565 122_655
Si2 Si3 Si2 121.01(3) 148_565 122_655
Si3 Si3 Si1 117.815(11) 125 .
Si3 Si3 Si1 117.815(11) 177 .
Si2 Si3 Si1 36.01(2) . .
Si3 Si3 Si1 71.659(8) 27_544 .
Na2 Si3 Si1 141.72(12) 81_455 .
Na2 Si3 Si1 109.285(14) 125 .
Na2 Si3 Si1 109.285(14) 97_565 .
Si2 Si3 Si1 104.921(14) 148_565 .
Si2 Si3 Si1 104.921(14) 122_655 .
Si3 Si3 Si2 119.046(10) 125 27_544
Si3 Si3 Si2 119.046(10) 177 27_544
Si2 Si3 Si2 71.73(4) . 27_544
Si3 Si3 Si2 35.935(16) 27_544 27_544
Na2 Si3 Si2 105.99(12) 81_455 27_544
Na2 Si3 Si2 144.79(3) 125 27_544
Na2 Si3 Si2 144.79(3) 97_565 27_544
Si2 Si3 Si2 87.938(9) 148_565 27_544
Si2 Si3 Si2 87.938(9) 122_655 27_544
Si1 Si3 Si2 35.723(14) . 27_544
Si3 Si3 Na2 68.2(3) 125 29_554
Si3 Si3 Na2 76.69(12) 177 29_554
Si2 Si3 Na2 173.6(3) . 29_554
Si3 Si3 Na2 76.8(2) 27_544 29_554
Na2 Si3 Na2 8.1(4) 81_455 29_554
Na2 Si3 Na2 102.59(19) 125 29_554
Na2 Si3 Na2 101.8(3) 97_565 29_554
Si2 Si3 Na2 59.43(16) 148_565 29_554
Si2 Si3 Na2 68.5(3) 122_655 29_554
Si1 Si3 Na2 148.06(19) . 29_554
Si2 Si3 Na2 112.6(2) 27_544 29_554
Si3 Si3 Na2 76.69(12) 125 .
Si3 Si3 Na2 68.2(3) 177 .
Si2 Si3 Na2 173.6(3) . .
Si3 Si3 Na2 76.8(2) 27_544 .
Na2 Si3 Na2 8.1(4) 81_455 .
Na2 Si3 Na2 101.8(3) 125 .
Na2 Si3 Na2 102.59(19) 97_565 .
Si2 Si3 Na2 68.5(3) 148_565 .
Si2 Si3 Na2 59.43(16) 122_655 .
Si1 Si3 Na2 148.06(19) . .
Si2 Si3 Na2 112.6(2) 27_544 .
Na2 Si3 Na2 9.3(5) 29_554 .
Si3 Si3 Si3 129.93(3) 125 107_665
Si3 Si3 Si3 35.90(2) 177 107_665
Si2 Si3 Si3 69.770(13) . 107_665
Si3 Si3 Si3 120.360(9) 27_544 107_665
Na2 Si3 Si3 111.24(5) 81_455 107_665
Na2 Si3 Si3 55.2(2) 125 107_665
Na2 Si3 Si3 64.6(2) 97_565 107_665
Si2 Si3 Si3 165.145(16) 148_565 107_665
Si2 Si3 Si3 60.410(13) 122_655 107_665
Si1 Si3 Si3 88.131(8) . 107_665
Si2 Si3 Si3 106.902(9) 27_544 107_665
Na2 Si3 Si3 112.32(10) 29_554 107_665
Na2 Si3 Si3 104.1(3) . 107_665
Si3 Si3 Si3 35.90(2) 125 175_556
Si3 Si3 Si3 129.93(3) 177 175_556
Si2 Si3 Si3 69.770(13) . 175_556
Si3 Si3 Si3 120.360(9) 27_544 175_556
Na2 Si3 Si3 111.24(5) 81_455 175_556
Na2 Si3 Si3 64.6(2) 125 175_556
Na2 Si3 Si3 55.2(2) 97_565 175_556
Si2 Si3 Si3 60.410(13) 148_565 175_556
Si2 Si3 Si3 165.145(15) 122_655 175_556
Si1 Si3 Si3 88.131(8) . 175_556
Si2 Si3 Si3 106.902(9) 27_544 175_556
Na2 Si3 Si3 104.1(3) 29_554 175_556
Na2 Si3 Si3 112.32(10) . 175_556
Si3 Si3 Si3 114.05(2) 107_665 175_556
Si3 Si3 Si3 73.26(3) 125 106_566
Si3 Si3 Si3 128.92(3) 177 106_566
Si2 Si3 Si3 118.16(2) . 106_566
Si3 Si3 Si3 35.418(11) 27_544 106_566
Na2 Si3 Si3 60.03(10) 81_455 106_566
Na2 Si3 Si3 148.5(2) 125 106_566
Na2 Si3 Si3 139.7(2) 97_565 106_566
Si2 Si3 Si3 36.085(11) 148_565 106_566
Si2 Si3 Si3 96.513(16) 122_655 106_566
Si1 Si3 Si3 88.130(8) . 106_566
Si2 Si3 Si3 58.569(12) 27_544 106_566
Na2 Si3 Si3 62.72(6) 29_554 106_566
Na2 Si3 Si3 68.1(3) . 106_566
Si3 Si3 Si3 154.639(10) 107_665 106_566
Si3 Si3 Si3 90.882(16) 175_556 106_566
Si3 Si3 Si3 128.92(3) 125 152_565
Si3 Si3 Si3 73.26(3) 177 152_565
Si2 Si3 Si3 118.16(2) . 152_565
Si3 Si3 Si3 35.418(11) 27_544 152_565
Na2 Si3 Si3 60.03(10) 81_455 152_565
Na2 Si3 Si3 139.7(2) 125 152_565
Na2 Si3 Si3 148.5(2) 97_565 152_565
Si2 Si3 Si3 96.513(16) 148_565 152_565
Si2 Si3 Si3 36.085(11) 122_655 152_565
Si1 Si3 Si3 88.130(8) . 152_565
Si2 Si3 Si3 58.569(12) 27_544 152_565
Na2 Si3 Si3 68.1(3) 29_554 152_565
Na2 Si3 Si3 62.72(6) . 152_565
Si3 Si3 Si3 90.882(16) 107_665 152_565
Si3 Si3 Si3 154.639(10) 175_556 152_565
Si3 Si3 Si3 63.930(18) 106_566 152_565
Si3 Si3 Si3 71.32(2) 125 60_454
Si3 Si3 Si3 123.03(3) 177 60_454
Si2 Si3 Si3 34.360(12) . 60_454
Si3 Si3 Si3 120.0 27_544 60_454
Na2 Si3 Si3 146.64(5) 81_455 60_454
Na2 Si3 Si3 63.68(16) 125 60_454
Na2 Si3 Si3 58.14(13) 97_565 60_454
Si2 Si3 Si3 89.407(14) 148_565 60_454
Si2 Si3 Si3 149.322(14) 122_655 60_454
Si1 Si3 Si3 59.078(6) . 60_454
Si2 Si3 Si3 89.418(14) 27_544 60_454
Na2 Si3 Si3 139.5(3) 29_554 60_454
Na2 Si3 Si3 147.25(5) . 60_454
Si3 Si3 Si3 91.373(12) 107_665 60_454
Si3 Si3 Si3 35.418(11) 175_556 60_454
Si3 Si3 Si3 108.029(7) 106_566 60_454
Si3 Si3 Si3 147.023(11) 152_565 60_454
Si3 Si3 Si3 123.03(3) 125 78_445
Si3 Si3 Si3 71.32(2) 177 78_445
Si2 Si3 Si3 34.360(12) . 78_445
Si3 Si3 Si3 120.0 27_544 78_445
Na2 Si3 Si3 146.64(5) 81_455 78_445
Na2 Si3 Si3 58.14(13) 125 78_445
Na2 Si3 Si3 63.68(16) 97_565 78_445
Si2 Si3 Si3 149.322(14) 148_565 78_445
Si2 Si3 Si3 89.407(14) 122_655 78_445
Si1 Si3 Si3 59.078(6) . 78_445
Si2 Si3 Si3 89.418(14) 27_544 78_445
Na2 Si3 Si3 147.25(5) 29_554 78_445
Na2 Si3 Si3 139.5(3) . 78_445
Si3 Si3 Si3 35.418(11) 107_665 78_445
Si3 Si3 Si3 91.373(12) 175_556 78_445
Si3 Si3 Si3 147.023(11) 106_566 78_445
Si3 Si3 Si3 108.029(7) 152_565 78_445
Si3 Si3 Si3 60.0 60_454 78_445
Si3 Si3 Na2 73.58(13) 125 107_665
Si3 Si3 Na2 73.58(13) 177 107_665
Si2 Si3 Na2 66.9(3) . 107_665
Si3 Si3 Na2 174.6(3) 27_544 107_665
Na2 Si3 Na2 115.3(4) 81_455 107_665
Na2 Si3 Na2 8.0(4) 125 107_665
Na2 Si3 Na2 8.0(4) 97_565 107_665
Si2 Si3 Na2 110.56(11) 148_565 107_665
Si2 Si3 Na2 110.56(11) 122_655 107_665
Si1 Si3 Na2 103.0(3) . 107_665
Si2 Si3 Na2 138.7(3) 27_544 107_665
Na2 Si3 Na2 108.61(8) 29_554 107_665
Na2 Si3 Na2 108.61(8) . 107_665
Si3 Si3 Na2 58.52(6) 107_665 107_665
Si3 Si3 Na2 58.52(6) 175_556 107_665
Si3 Si3 Na2 146.46(9) 106_566 107_665
Si3 Si3 Na2 146.46(9) 152_565 107_665
Si3 Si3 Na2 55.7(2) 60_454 107_665
Si3 Si3 Na2 55.7(2) 78_445 107_665
Si1 Si2 Si3 107.60(3) . 78_445
Si1 Si2 Si3 107.60(3) . 60_454
Si3 Si2 Si3 111.28(2) 78_445 60_454
Si1 Si2 Si3 107.60(3) . .
Si3 Si2 Si3 111.28(2) 78_445 .
Si3 Si2 Si3 111.28(2) 60_454 .
Si1 Si2 Si3 119.560(15) . 172
Si3 Si2 Si3 37.149(15) 78_445 172
Si3 Si2 Si3 74.145(13) 60_454 172
Si3 Si2 Si3 128.53(4) . 172
Si1 Si2 Si3 119.560(15) . 146
Si3 Si2 Si3 74.145(13) 78_445 146
Si3 Si2 Si3 37.149(15) 60_454 146
Si3 Si2 Si3 128.53(4) . 146
Si3 Si2 Si3 37.000(16) 172 146
Si1 Si2 Si3 119.560(15) . 177
Si3 Si2 Si3 74.145(13) 78_445 177
Si3 Si2 Si3 128.53(4) 60_454 177
Si3 Si2 Si3 37.148(15) . 177
Si3 Si2 Si3 97.75(2) 172 177
Si3 Si2 Si3 118.64(3) 146 177
Si1 Si2 Si3 119.560(15) . 125
Si3 Si2 Si3 128.53(4) 78_445 125
Si3 Si2 Si3 74.145(13) 60_454 125
Si3 Si2 Si3 37.148(15) . 125
Si3 Si2 Si3 118.64(3) 172 125
Si3 Si2 Si3 97.75(2) 146 125
Si3 Si2 Si3 65.741(19) 177 125
Si1 Si2 Si3 119.560(15) . 107_665
Si3 Si2 Si3 37.149(15) 78_445 107_665
Si3 Si2 Si3 128.53(4) 60_454 107_665
Si3 Si2 Si3 74.145(13) . 107_665
Si3 Si2 Si3 65.741(19) 172 107_665
Si3 Si2 Si3 97.75(2) 146 107_665
Si3 Si2 Si3 37.000(16) 177 107_665
Si3 Si2 Si3 97.75(2) 125 107_665
Si1 Si2 Si3 119.560(15) . 175_556
Si3 Si2 Si3 128.53(4) 78_445 175_556
Si3 Si2 Si3 37.149(15) 60_454 175_556
Si3 Si2 Si3 74.145(13) . 175_556
Si3 Si2 Si3 97.75(2) 172 175_556
Si3 Si2 Si3 65.741(19) 146 175_556
Si3 Si2 Si3 97.75(2) 177 175_556
Si3 Si2 Si3 37.000(16) 125 175_556
Si3 Si2 Si3 118.64(3) 107_665 175_556
Si1 Si2 Na2 174.5(3) . 107_665
Si3 Si2 Na2 69.73(14) 78_445 107_665
Si3 Si2 Na2 69.73(14) 60_454 107_665
Si3 Si2 Na2 77.9(3) . 107_665
Si3 Si2 Na2 55.4(3) 172 107_665
Si3 Si2 Na2 55.4(3) 146 107_665
Si3 Si2 Na2 64.8(2) 177 107_665
Si3 Si2 Na2 64.8(2) 125 107_665
Si3 Si2 Na2 61.40(6) 107_665 107_665
Si3 Si2 Na2 61.40(6) 175_556 107_665
Si1 Si2 Na2 174.5(3) . 97_565
Si3 Si2 Na2 77.9(3) 78_445 97_565
Si3 Si2 Na2 69.73(14) 60_454 97_565
Si3 Si2 Na2 69.73(14) . 97_565
Si3 Si2 Na2 64.8(2) 172 97_565
Si3 Si2 Na2 61.40(6) 146 97_565
Si3 Si2 Na2 61.40(6) 177 97_565
Si3 Si2 Na2 55.4(3) 125 97_565
Si3 Si2 Na2 64.8(2) 107_665 97_565
Si3 Si2 Na2 55.4(3) 175_556 97_565
Na2 Si2 Na2 9.5(5) 107_665 97_565
Si1 Si2 Na2 174.5(3) . 125
Si3 Si2 Na2 69.73(14) 78_445 125
Si3 Si2 Na2 77.9(3) 60_454 125
Si3 Si2 Na2 69.73(14) . 125
Si3 Si2 Na2 61.40(6) 172 125
Si3 Si2 Na2 64.8(2) 146 125
Si3 Si2 Na2 55.4(3) 177 125
Si3 Si2 Na2 61.40(6) 125 125
Si3 Si2 Na2 55.4(3) 107_665 125
Si3 Si2 Na2 64.8(2) 175_556 125
Na2 Si2 Na2 9.5(5) 107_665 125
Na2 Si2 Na2 9.5(5) 97_565 125
Si1 Si2 Si2 35.3 . 27_544
Si3 Si2 Si2 121.47(2) 78_445 27_544
Si3 Si2 Si2 121.47(2) 60_454 27_544
Si3 Si2 Si2 72.33(3) . 27_544
Si3 Si2 Si2 150.506(14) 172 27_544
Si3 Si2 Si2 150.506(14) 146 27_544
Si3 Si2 Si2 90.593(14) 177 27_544
Si3 Si2 Si2 90.593(14) 125 27_544
Si3 Si2 Si2 109.127(13) 107_665 27_544
Si3 Si2 Si2 109.127(13) 175_556 27_544
Na2 Si2 Si2 150.2(3) 107_665 27_544
Na2 Si2 Si2 141.74(17) 97_565 27_544
Na2 Si2 Si2 141.74(17) 125 27_544
Si1 Si2 Si2 35.3 . 76_445
Si3 Si2 Si2 121.47(2) 78_445 76_445
Si3 Si2 Si2 72.33(3) 60_454 76_445
Si3 Si2 Si2 121.47(2) . 76_445
Si3 Si2 Si2 109.127(13) 172 76_445
Si3 Si2 Si2 90.593(14) 146 76_445
Si3 Si2 Si2 150.506(14) 177 76_445
Si3 Si2 Si2 109.127(13) 125 76_445
Si3 Si2 Si2 150.506(14) 107_665 76_445
Si3 Si2 Si2 90.593(14) 175_556 76_445
Na2 Si2 Si2 141.74(17) 107_665 76_445
Na2 Si2 Si2 141.74(17) 97_565 76_445
Na2 Si2 Si2 150.2(3) 125 76_445
Si2 Si2 Si2 60.0 27_544 76_445
Si1 Si2 Si2 35.3 . 50_454
Si3 Si2 Si2 72.33(3) 78_445 50_454
Si3 Si2 Si2 121.47(2) 60_454 50_454
Si3 Si2 Si2 121.47(2) . 50_454
Si3 Si2 Si2 90.593(14) 172 50_454
Si3 Si2 Si2 109.127(13) 146 50_454
Si3 Si2 Si2 109.127(13) 177 50_454
Si3 Si2 Si2 150.506(14) 125 50_454
Si3 Si2 Si2 90.593(14) 107_665 50_454
Si3 Si2 Si2 150.506(14) 175_556 50_454
Na2 Si2 Si2 141.74(17) 107_665 50_454
Na2 Si2 Si2 150.2(3) 97_565 50_454
Na2 Si2 Si2 141.74(17) 125 50_454
Si2 Si2 Si2 60.0 27_544 50_454
Si2 Si2 Si2 60.0 76_445 50_454
Si1 Si2 Si3 71.201(16) . 27_544
Si3 Si2 Si3 123.271(4) 78_445 27_544
Si3 Si2 Si3 123.271(4) 60_454 27_544
Si3 Si2 Si3 36.395(18) . 27_544
Si3 Si2 Si3 157.770(16) 172 27_544
Si3 Si2 Si3 157.770(16) 146 27_544
Si3 Si2 Si3 61.020(3) 177 27_544
Si3 Si2 Si3 61.020(3) 125 27_544
Si3 Si2 Si3 92.049(9) 107_665 27_544
Si3 Si2 Si3 92.049(9) 175_556 27_544
Na2 Si2 Si3 114.3(3) 107_665 27_544
Na2 Si2 Si3 105.99(15) 97_565 27_544
Na2 Si2 Si3 105.99(15) 125 27_544
Si2 Si2 Si3 35.936(16) 27_544 27_544
Si2 Si2 Si3 90.583(14) 76_445 27_544
Si2 Si2 Si3 90.583(14) 50_454 27_544
Si1 Si2 Si3 71.201(16) . 32_544
Si3 Si2 Si3 36.394(18) 78_445 32_544
Si3 Si2 Si3 123.271(4) 60_454 32_544
Si3 Si2 Si3 123.271(4) . 32_544
Si3 Si2 Si3 61.020(3) 172 32_544
Si3 Si2 Si3 92.049(9) 146 32_544
Si3 Si2 Si3 92.049(9) 177 32_544
Si3 Si2 Si3 157.770(16) 125 32_544
Si3 Si2 Si3 61.020(3) 107_665 32_544
Si3 Si2 Si3 157.770(16) 175_556 32_544
Na2 Si2 Si3 105.99(15) 107_665 32_544
Na2 Si2 Si3 114.3(3) 97_565 32_544
Na2 Si2 Si3 105.99(15) 125 32_544
Si2 Si2 Si3 90.583(14) 27_544 32_544
Si2 Si2 Si3 90.583(14) 76_445 32_544
Si2 Si2 Si3 35.936(16) 50_454 32_544
Si3 Si2 Si3 110.135(16) 27_544 32_544
Si1 Si2 Si3 71.201(16) . 34_544
Si3 Si2 Si3 123.271(4) 78_445 34_544
Si3 Si2 Si3 36.394(18) 60_454 34_544
Si3 Si2 Si3 123.271(4) . 34_544
Si3 Si2 Si3 92.049(9) 172 34_544
Si3 Si2 Si3 61.020(3) 146 34_544
Si3 Si2 Si3 157.770(16) 177 34_544
Si3 Si2 Si3 92.049(9) 125 34_544
Si3 Si2 Si3 157.770(16) 107_665 34_544
Si3 Si2 Si3 61.020(3) 175_556 34_544
Na2 Si2 Si3 105.99(15) 107_665 34_544
Na2 Si2 Si3 105.99(15) 97_565 34_544
Na2 Si2 Si3 114.3(3) 125 34_544
Si2 Si2 Si3 90.583(14) 27_544 34_544
Si2 Si2 Si3 35.936(16) 76_445 34_544
Si2 Si2 Si3 90.583(14) 50_454 34_544
Si3 Si2 Si3 110.135(16) 27_544 34_544
Si3 Si2 Si3 110.135(16) 32_544 34_544
Si1 Si2 Na2 175.2(2) . 175_556
Si3 Si2 Na2 74.87(12) 78_445 175_556
Si3 Si2 Na2 67.6(2) 60_454 175_556
Si3 Si2 Na2 74.87(12) . 175_556
Si3 Si2 Na2 59.83(3) 172 175_556
Si3 Si2 Na2 56.71(17) 146 175_556
Si3 Si2 Na2 65.0(2) 177 175_556
Si3 Si2 Na2 59.83(3) 125 175_556
Si3 Si2 Na2 65.0(2) 107_665 175_556
Si3 Si2 Na2 56.71(17) 175_556 175_556
Na2 Si2 Na2 5.2(3) 107_665 175_556
Na2 Si2 Na2 5.2(3) 97_565 175_556
Na2 Si2 Na2 10.3(5) 125 175_556
Si2 Si2 Na2 146.92(9) 27_544 175_556
Si2 Si2 Na2 139.9(2) 76_445 175_556
Si2 Si2 Na2 146.92(9) 50_454 175_556
Si3 Si2 Na2 111.16(11) 27_544 175_556
Si3 Si2 Na2 111.16(11) 32_544 175_556
Si3 Si2 Na2 104.0(2) 34_544 175_556
Si2 Si1 Si2 109.5 . 27_544
Si2 Si1 Si2 109.5 . 76_445
Si2 Si1 Si2 109.5 27_544 76_445
Si2 Si1 Si2 109.5 . 50_454
Si2 Si1 Si2 109.5 27_544 50_454
Si2 Si1 Si2 109.5 76_445 50_454
Si2 Si1 Si3 73.076(8) . 27_544
Si2 Si1 Si3 36.396(8) 27_544 27_544
Si2 Si1 Si3 123.232(2) 76_445 27_544
Si2 Si1 Si3 123.232(2) 50_454 27_544
Si2 Si1 Si3 123.232(2) . 83_445
Si2 Si1 Si3 36.396(8) 27_544 83_445
Si2 Si1 Si3 123.232(2) 76_445 83_445
Si2 Si1 Si3 73.076(8) 50_454 83_445
Si3 Si1 Si3 61.843(13) 27_544 83_445
Si2 Si1 Si3 123.232(2) . 55_454
Si2 Si1 Si3 36.396(8) 27_544 55_454
Si2 Si1 Si3 73.076(8) 76_445 55_454
Si2 Si1 Si3 123.232(2) 50_454 55_454
Si3 Si1 Si3 61.843(13) 27_544 55_454
Si3 Si1 Si3 61.843(13) 83_445 55_454
Si2 Si1 Si3 123.232(2) . 50_454
Si2 Si1 Si3 123.232(2) 27_544 50_454
Si2 Si1 Si3 73.076(8) 76_445 50_454
Si2 Si1 Si3 36.396(8) 50_454 50_454
Si3 Si1 Si3 154.289(11) 27_544 50_454
Si3 Si1 Si3 92.838(2) 83_445 50_454
Si3 Si1 Si3 111.894(7) 55_454 50_454
Si2 Si1 Si3 123.232(2) . 76_445
Si2 Si1 Si3 123.232(2) 27_544 76_445
Si2 Si1 Si3 36.396(8) 76_445 76_445
Si2 Si1 Si3 73.076(8) 50_454 76_445
Si3 Si1 Si3 154.289(11) 27_544 76_445
Si3 Si1 Si3 111.894(7) 83_445 76_445
Si3 Si1 Si3 92.838(2) 55_454 76_445
Si3 Si1 Si3 36.680(16) 50_454 76_445
Si2 Si1 Si3 36.396(8) . 60_454
Si2 Si1 Si3 123.232(2) 27_544 60_454
Si2 Si1 Si3 73.076(8) 76_445 60_454
Si2 Si1 Si3 123.232(2) 50_454 60_454
Si3 Si1 Si3 92.838(2) 27_544 60_454
Si3 Si1 Si3 154.289(11) 83_445 60_454
Si3 Si1 Si3 111.894(7) 55_454 60_454
Si3 Si1 Si3 111.894(7) 50_454 60_454
Si3 Si1 Si3 92.838(2) 76_445 60_454
Si2 Si1 Si3 73.076(8) . 34_544
Si2 Si1 Si3 123.232(2) 27_544 34_544
Si2 Si1 Si3 36.396(8) 76_445 34_544
Si2 Si1 Si3 123.232(2) 50_454 34_544
Si3 Si1 Si3 111.894(7) 27_544 34_544
Si3 Si1 Si3 154.289(11) 83_445 34_544
Si3 Si1 Si3 92.838(2) 55_454 34_544
Si3 Si1 Si3 92.838(2) 50_454 34_544
Si3 Si1 Si3 61.843(13) 76_445 34_544
Si3 Si1 Si3 36.680(16) 60_454 34_544
Si2 Si1 Si3 73.076(8) . 32_544
Si2 Si1 Si3 123.232(2) 27_544 32_544
Si2 Si1 Si3 123.232(2) 76_445 32_544
Si2 Si1 Si3 36.396(8) 50_454 32_544
Si3 Si1 Si3 111.894(7) 27_544 32_544
Si3 Si1 Si3 92.838(2) 83_445 32_544
Si3 Si1 Si3 154.289(11) 55_454 32_544
Si3 Si1 Si3 61.843(13) 50_454 32_544
Si3 Si1 Si3 92.838(2) 76_445 32_544
Si3 Si1 Si3 92.838(2) 60_454 32_544
Si3 Si1 Si3 111.894(7) 34_544 32_544
Si2 Si1 Si3 36.396(8) . 78_445
Si2 Si1 Si3 123.232(2) 27_544 78_445
Si2 Si1 Si3 123.232(2) 76_445 78_445
Si2 Si1 Si3 73.076(8) 50_454 78_445
Si3 Si1 Si3 92.838(2) 27_544 78_445
Si3 Si1 Si3 111.894(7) 83_445 78_445
Si3 Si1 Si3 154.289(11) 55_454 78_445
Si3 Si1 Si3 92.838(2) 50_454 78_445
Si3 Si1 Si3 111.894(7) 76_445 78_445
Si3 Si1 Si3 61.843(13) 60_454 78_445
Si3 Si1 Si3 92.838(2) 34_544 78_445
Si3 Si1 Si3 36.680(16) 32_544 78_445
Si2 Si1 Si3 123.232(2) . 5
Si2 Si1 Si3 73.076(8) 27_544 5
Si2 Si1 Si3 36.396(8) 76_445 5
Si2 Si1 Si3 123.232(2) 50_454 5
Si3 Si1 Si3 92.838(2) 27_544 5
Si3 Si1 Si3 92.838(2) 83_445 5
Si3 Si1 Si3 36.680(16) 55_454 5
Si3 Si1 Si3 92.838(2) 50_454 5
Si3 Si1 Si3 61.843(13) 76_445 5
Si3 Si1 Si3 92.838(2) 60_454 5
Si3 Si1 Si3 61.843(13) 34_544 5
Si3 Si1 Si3 154.289(11) 32_544 5
Si3 Si1 Si3 154.289(11) 78_445 5
Si2 Si1 Si3 123.232(2) . 9
Si2 Si1 Si3 73.076(8) 27_544 9
Si2 Si1 Si3 123.232(2) 76_445 9
Si2 Si1 Si3 36.396(8) 50_454 9
Si3 Si1 Si3 92.838(2) 27_544 9
Si3 Si1 Si3 36.680(16) 83_445 9
Si3 Si1 Si3 92.838(2) 55_454 9
Si3 Si1 Si3 61.843(13) 50_454 9
Si3 Si1 Si3 92.838(2) 76_445 9
Si3 Si1 Si3 154.289(11) 60_454 9
Si3 Si1 Si3 154.289(11) 34_544 9
Si3 Si1 Si3 61.843(13) 32_544 9
Si3 Si1 Si3 92.838(2) 78_445 9
Si3 Si1 Si3 111.894(7) 5 9
Si2 Si1 Si3 36.395(8) . .
Si2 Si1 Si3 73.076(8) 27_544 .
Si2 Si1 Si3 123.231(2) 76_445 .
Si2 Si1 Si3 123.231(2) 50_454 .
Si3 Si1 Si3 36.681(16) 27_544 .
Si3 Si1 Si3 92.838(2) 83_445 .
Si3 Si1 Si3 92.838(2) 55_454 .
Si3 Si1 Si3 154.288(11) 50_454 .
Si3 Si1 Si3 154.288(11) 76_445 .
Si3 Si1 Si3 61.842(13) 60_454 .
Si3 Si1 Si3 92.837(2) 34_544 .
Si3 Si1 Si3 92.837(2) 32_544 .
Si3 Si1 Si3 61.842(13) 78_445 .
Si3 Si1 Si3 111.894(7) 5 .
Si3 Si1 Si3 111.894(7) 9 .
Si2 Si1 Si3 100.142(6) . 156
Si2 Si1 Si3 143.390(6) 27_544 156
Si2 Si1 Si3 79.032(6) 76_445 156
Si2 Si1 Si3 37.951(6) 50_454 156
Si3 Si1 Si3 157.721(8) 27_544 156
Si3 Si1 Si3 108.558(11) 83_445 156
Si3 Si1 Si3 134.010(3) 55_454 156
Si3 Si1 Si3 23.091(7) 50_454 156
Si3 Si1 Si3 46.423(1) 76_445 156
Si3 Si1 Si3 93.379(6) 60_454 156
Si3 Si1 Si3 85.282(7) 34_544 156
Si3 Si1 Si3 46.423(1) 32_544 156
Si3 Si1 Si3 71.483(11) 78_445 156
Si3 Si1 Si3 108.187(12) 5 156
Si3 Si1 Si3 72.845(8) 9 156
Si3 Si1 Si3 133.146(4) . 156
Si2 Si1 Si3 100.142(6) . 174
Si2 Si1 Si3 143.390(6) 27_544 174
Si2 Si1 Si3 37.951(6) 76_445 174
Si2 Si1 Si3 79.032(6) 50_454 174
Si3 Si1 Si3 157.721(8) 27_544 174
Si3 Si1 Si3 134.010(3) 83_445 174
Si3 Si1 Si3 108.558(11) 55_454 174
Si3 Si1 Si3 46.423(1) 50_454 174
Si3 Si1 Si3 23.091(7) 76_445 174
Si3 Si1 Si3 71.483(11) 60_454 174
Si3 Si1 Si3 46.423(1) 34_544 174
Si3 Si1 Si3 85.282(7) 32_544 174
Si3 Si1 Si3 93.379(6) 78_445 174
Si3 Si1 Si3 72.845(8) 5 174
Si3 Si1 Si3 108.187(12) 9 174
Si3 Si1 Si3 133.146(4) . 174
Si3 Si1 Si3 42.983(11) 156 174
Si2 Si1 Si3 79.032(6) . 106_566
Si2 Si1 Si3 37.951(6) 27_544 106_566
Si2 Si1 Si3 100.142(6) 76_445 106_566
Si2 Si1 Si3 143.390(6) 50_454 106_566
Si3 Si1 Si3 23.091(7) 27_544 106_566
Si3 Si1 Si3 72.845(8) 83_445 106_566
Si3 Si1 Si3 46.423(1) 55_454 106_566
Si3 Si1 Si3 157.721(8) 50_454 106_566
Si3 Si1 Si3 133.146(4) 76_445 106_566
Si3 Si1 Si3 85.282(7) 60_454 106_566
Si3 Si1 Si3 93.379(6) 34_544 106_566
Si3 Si1 Si3 134.010(3) 32_544 106_566
Si3 Si1 Si3 108.187(12) 78_445 106_566
Si3 Si1 Si3 71.483(11) 5 106_566
Si3 Si1 Si3 108.558(11) 9 106_566
Si3 Si1 Si3 46.424(1) . 106_566
Si3 Si1 Si3 178.593(12) 156 106_566
Si3 Si1 Si3 135.933(7) 174 106_566
Si2 Si1 Si3 79.032(6) . 152_565
Si2 Si1 Si3 37.951(6) 27_544 152_565
Si2 Si1 Si3 143.390(6) 76_445 152_565
Si2 Si1 Si3 100.142(6) 50_454 152_565
Si3 Si1 Si3 23.091(7) 27_544 152_565
Si3 Si1 Si3 46.423(1) 83_445 152_565
Si3 Si1 Si3 72.845(8) 55_454 152_565
Si3 Si1 Si3 133.146(4) 50_454 152_565
Si3 Si1 Si3 157.721(8) 76_445 152_565
Si3 Si1 Si3 108.187(12) 60_454 152_565
Si3 Si1 Si3 134.010(3) 34_544 152_565
Si3 Si1 Si3 93.379(6) 32_544 152_565
Si3 Si1 Si3 85.282(7) 78_445 152_565
Si3 Si1 Si3 108.558(11) 5 152_565
Si3 Si1 Si3 71.483(11) 9 152_565
Si3 Si1 Si3 46.424(1) . 152_565
Si3 Si1 Si3 135.933(7) 156 152_565
Si3 Si1 Si3 178.593(12) 174 152_565
Si3 Si1 Si3 45.130(12) 106_566 152_565
Na2 Na2 Na2 60.004(6) 11_455 79_454
Na2 Na2 Na2 90.006(1) 11_455 81_455
Na2 Na2 Na2 60.004(1) 79_454 81_455
Na2 Na2 Na2 60.004(2) 11_455 29_554
Na2 Na2 Na2 90.006(4) 79_454 29_554
Na2 Na2 Na2 60.004(3) 81_455 29_554
Na2 Na2 Na2 45.003(1) 11_455 27_544
Na2 Na2 Na2 45.003(4) 79_454 27_544
Na2 Na2 Na2 45.003(1) 81_455 27_544
Na2 Na2 Na2 45.003(3) 29_554 27_544
Na2 Na2 Si3 146.64(5) 11_455 29_554
Na2 Na2 Si3 146.64(5) 79_454 29_554
Na2 Na2 Si3 119.61(10) 81_455 29_554
Na2 Na2 Si3 119.61(10) 29_554 29_554
Na2 Na2 Si3 160.06(12) 27_544 29_554
Na2 Na2 Si3 119.61(10) 11_455 79_454
Na2 Na2 Si3 119.61(9) 79_454 79_454
Na2 Na2 Si3 146.64(5) 81_455 79_454
Na2 Na2 Si3 146.64(5) 29_554 79_454
Na2 Na2 Si3 160.06(12) 27_544 79_454
Si3 Na2 Si3 39.9(2) 29_554 79_454
Na2 Na2 Si3 175.0(2) 11_455 177
Na2 Na2 Si3 116.32(15) 79_454 177
Na2 Na2 Si3 85.1(3) 81_455 177
Na2 Na2 Si3 117.93(15) 29_554 177
Na2 Na2 Si3 130.1(3) 27_544 177
Si3 Na2 Si3 38.18(18) 29_554 177
Si3 Na2 Si3 64.8(3) 79_454 177
Na2 Na2 Si3 116.32(16) 11_455 97_565
Na2 Na2 Si3 175.0(2) 79_454 97_565
Na2 Na2 Si3 117.93(15) 81_455 97_565
Na2 Na2 Si3 85.1(3) 29_554 97_565
Na2 Na2 Si3 130.1(2) 27_544 97_565
Si3 Na2 Si3 38.18(18) 29_554 97_565
Si3 Na2 Si3 64.8(3) 79_454 97_565
Si3 Na2 Si3 67.1(3) 177 97_565
Na2 Na2 Si3 85.1(3) 11_455 156_565
Na2 Na2 Si3 117.93(15) 79_454 156_565
Na2 Na2 Si3 175.0(2) 81_455 156_565
Na2 Na2 Si3 116.32(15) 29_554 156_565
Na2 Na2 Si3 130.1(3) 27_544 156_565
Si3 Na2 Si3 64.8(3) 29_554 156_565
Si3 Na2 Si3 38.18(18) 79_454 156_565
Si3 Na2 Si3 99.7(5) 177 156_565
Si3 Na2 Si3 63.7(3) 97_565 156_565
Na2 Na2 Si3 117.93(15) 11_455 122_655
Na2 Na2 Si3 85.1(2) 79_454 122_655
Na2 Na2 Si3 116.32(15) 81_455 122_655
Na2 Na2 Si3 175.0(2) 29_554 122_655
Na2 Na2 Si3 130.1(3) 27_544 122_655
Si3 Na2 Si3 64.8(3) 29_554 122_655
Si3 Na2 Si3 38.18(18) 79_454 122_655
Si3 Na2 Si3 63.7(3) 177 122_655
Si3 Na2 Si3 99.7(5) 97_565 122_655
Si3 Na2 Si3 67.1(3) 156_565 122_655
Na2 Na2 Si2 141.74(16) 11_455 122_655
Na2 Na2 Si2 85.3(2) 79_454 122_655
Na2 Na2 Si2 85.3(2) 81_455 122_655
Na2 Na2 Si2 141.74(17) 29_554 122_655
Na2 Na2 Si2 119.8(3) 27_544 122_655
Si3 Na2 Si2 62.2(3) 29_554 122_655
Si3 Na2 Si2 62.2(3) 79_454 122_655
Si3 Na2 Si2 36.86(12) 177 122_655
Si3 Na2 Si2 99.2(4) 97_565 122_655
Si3 Na2 Si2 99.2(4) 156_565 122_655
Si3 Na2 Si2 36.86(12) 122_655 122_655
Na2 Na2 Si2 85.3(2) 11_455 97_565
Na2 Na2 Si2 141.74(17) 79_454 97_565
Na2 Na2 Si2 141.74(17) 81_455 97_565
Na2 Na2 Si2 85.3(2) 29_554 97_565
Na2 Na2 Si2 119.8(3) 27_544 97_565
Si3 Na2 Si2 62.2(3) 29_554 97_565
Si3 Na2 Si2 62.2(3) 79_454 97_565
Si3 Na2 Si2 99.2(4) 177 97_565
Si3 Na2 Si2 36.86(12) 97_565 97_565
Si3 Na2 Si2 36.86(12) 156_565 97_565
Si3 Na2 Si2 99.2(4) 122_655 97_565
Si2 Na2 Si2 120.4(6) 122_655 97_565
Na2 Na2 Si3 139.5(3) 11_455 .
Na2 Na2 Si3 103.2(2) 79_454 .
Na2 Na2 Si3 52.3(3) 81_455 .
Na2 Na2 Si3 85.3(2) 29_554 .
Na2 Na2 Si3 96.0(3) 27_544 .
Si3 Na2 Si3 67.3(2) 29_554 .
Si3 Na2 Si3 100.9(4) 79_454 .
Si3 Na2 Si3 36.40(7) 177 .
Si3 Na2 Si3 77.41(19) 97_565 .
Si3 Na2 Si3 132.1(5) 156_565 .
Si3 Na2 Si3 94.8(3) 122_655 .
Si2 Na2 Si3 59.16(11) 122_655 .
Si2 Na2 Si3 114.1(3) 97_565 .
Na2 Na2 Si3 103.2(2) 11_455 81_455
Na2 Na2 Si3 139.5(3) 79_454 81_455
Na2 Na2 Si3 85.3(2) 81_455 81_455
Na2 Na2 Si3 52.3(3) 29_554 81_455
Na2 Na2 Si3 96.0(3) 27_544 81_455
Si3 Na2 Si3 67.3(2) 29_554 81_455
Si3 Na2 Si3 100.9(4) 79_454 81_455
Si3 Na2 Si3 77.41(19) 177 81_455
Si3 Na2 Si3 36.40(7) 97_565 81_455
Si3 Na2 Si3 94.8(3) 156_565 81_455
Si3 Na2 Si3 132.1(5) 122_655 81_455
Si2 Na2 Si3 114.1(3) 122_655 81_455
Si2 Na2 Si3 59.16(11) 97_565 81_455
Si3 Na2 Si3 64.11(4) . 81_455
Na2 Na2 Si3 85.3(2) 11_455 36_554
Na2 Na2 Si3 52.3(3) 79_454 36_554
Na2 Na2 Si3 103.2(2) 81_455 36_554
Na2 Na2 Si3 139.5(3) 29_554 36_554
Na2 Na2 Si3 96.0(3) 27_544 36_554
Si3 Na2 Si3 100.9(4) 29_554 36_554
Si3 Na2 Si3 67.3(2) 79_454 36_554
Si3 Na2 Si3 94.8(3) 177 36_554
Si3 Na2 Si3 132.1(5) 97_565 36_554
Si3 Na2 Si3 77.41(19) 156_565 36_554
Si3 Na2 Si3 36.40(7) 122_655 36_554
Si2 Na2 Si3 59.16(11) 122_655 36_554
Si2 Na2 Si3 114.1(3) 97_565 36_554
Si3 Na2 Si3 114.50(10) . 36_554
Si3 Na2 Si3 168.0(6) 81_455 36_554
Na2 Na2 Si3 52.3(3) 11_455 50_464
Na2 Na2 Si3 85.3(2) 79_454 50_464
Na2 Na2 Si3 139.5(3) 81_455 50_464
Na2 Na2 Si3 103.2(2) 29_554 50_464
Na2 Na2 Si3 96.0(3) 27_544 50_464
Si3 Na2 Si3 100.9(4) 29_554 50_464
Si3 Na2 Si3 67.3(2) 79_454 50_464
Si3 Na2 Si3 132.1(5) 177 50_464
Si3 Na2 Si3 94.8(3) 97_565 50_464
Si3 Na2 Si3 36.40(7) 156_565 50_464
Si3 Na2 Si3 77.41(19) 122_655 50_464
Si2 Na2 Si3 114.1(3) 122_655 50_464
Si2 Na2 Si3 59.16(11) 97_565 50_464
Si3 Na2 Si3 168.0(6) . 50_464
Si3 Na2 Si3 114.50(10) 81_455 50_464
Si3 Na2 Si3 64.11(4) 36_554 50_464
Na2 Na2 Si3 115.6(2) 11_455 152_565
Na2 Na2 Si3 55.7(2) 79_454 152_565
Na2 Na2 Si3 55.7(2) 81_455 152_565
Na2 Na2 Si3 115.6(2) 29_554 152_565
Na2 Na2 Si3 84.6(3) 27_544 152_565
Si3 Na2 Si3 95.1(3) 29_554 152_565
Si3 Na2 Si3 95.1(3) 79_454 152_565
Si3 Na2 Si3 60.66(9) 177 152_565
Si3 Na2 Si3 127.7(4) 97_565 152_565
Si3 Na2 Si3 127.7(4) 156_565 152_565
Si3 Na2 Si3 60.66(9) 122_655 152_565
Si2 Na2 Si3 35.17(2) 122_655 152_565
Si2 Na2 Si3 155.6(6) 97_565 152_565
Si3 Na2 Si3 58.763(7) . 152_565
Si3 Na2 Si3 122.563(8) 81_455 152_565
Si3 Na2 Si3 58.762(7) 36_554 152_565
Si3 Na2 Si3 122.563(8) 50_464 152_565
Na2 Na2 Si3 55.7(2) 11_455 174_565
Na2 Na2 Si3 115.6(3) 79_454 174_565
Na2 Na2 Si3 115.6(3) 81_455 174_565
Na2 Na2 Si3 55.7(2) 29_554 174_565
Na2 Na2 Si3 84.6(3) 27_544 174_565
Si3 Na2 Si3 95.1(3) 29_554 174_565
Si3 Na2 Si3 95.1(3) 79_454 174_565
Si3 Na2 Si3 127.7(4) 177 174_565
Si3 Na2 Si3 60.66(9) 97_565 174_565
Si3 Na2 Si3 60.66(9) 156_565 174_565
Si3 Na2 Si3 127.7(4) 122_655 174_565
Si2 Na2 Si3 155.6(6) 122_655 174_565
Si2 Na2 Si3 35.17(2) 97_565 174_565
Si3 Na2 Si3 122.563(8) . 174_565
Si3 Na2 Si3 58.762(7) 81_455 174_565
Si3 Na2 Si3 122.563(8) 36_554 174_565
Si3 Na2 Si3 58.762(7) 50_464 174_565
Si3 Na2 Si3 169.2(6) 152_565 174_565
Na2 Na2 Si3 54.2(2) 11_455 103_666
Na2 Na2 Si3 54.2(2) 79_454 103_666
Na2 Na2 Si3 114.0(2) 81_455 103_666
Na2 Na2 Si3 114.0(2) 29_554 103_666
Na2 Na2 Si3 82.8(3) 27_544 103_666
Si3 Na2 Si3 117.2(4) 29_554 103_666
Si3 Na2 Si3 77.30(18) 79_454 103_666
Si3 Na2 Si3 127.2(3) 177 103_666
Si3 Na2 Si3 127.2(3) 97_565 103_666
Si3 Na2 Si3 63.74(9) 156_565 103_666
Si3 Na2 Si3 63.74(9) 122_655 103_666
Si2 Na2 Si3 93.59(12) 122_655 103_666
Si2 Na2 Si3 93.59(12) 97_565 103_666
Si3 Na2 Si3 147.94(2) . 103_666
Si3 Na2 Si3 147.94(2) 81_455 103_666
Si3 Na2 Si3 34.799(9) 36_554 103_666
Si3 Na2 Si3 34.799(9) 50_464 103_666
Si3 Na2 Si3 89.32(7) 152_565 103_666
Si3 Na2 Si3 89.32(7) 174_565 103_666
Na2 Na2 Si3 114.0(3) 11_455 125
Na2 Na2 Si3 114.0(3) 79_454 125
Na2 Na2 Si3 54.2(2) 81_455 125
Na2 Na2 Si3 54.2(2) 29_554 125
Na2 Na2 Si3 82.8(3) 27_544 125
Si3 Na2 Si3 77.30(18) 29_554 125
Si3 Na2 Si3 117.2(4) 79_454 125
Si3 Na2 Si3 63.74(9) 177 125
Si3 Na2 Si3 63.74(9) 97_565 125
Si3 Na2 Si3 127.2(3) 156_565 125
Si3 Na2 Si3 127.2(3) 122_655 125
Si2 Na2 Si3 93.59(12) 122_655 125
Si2 Na2 Si3 93.59(12) 97_565 125
Si3 Na2 Si3 34.799(9) . 125
Si3 Na2 Si3 34.799(9) 81_455 125
Si3 Na2 Si3 147.94(2) 36_554 125
Si3 Na2 Si3 147.94(2) 50_464 125
Si3 Na2 Si3 89.32(7) 152_565 125
Si3 Na2 Si3 89.32(7) 174_565 125
Si3 Na2 Si3 165.5(6) 103_666 125
Na2 Na2 Si3 85.6(2) 11_455 58_554
Na2 Na2 Si3 28.5(3) 79_454 58_554
Na2 Na2 Si3 68.09(19) 81_455 58_554
Na2 Na2 Si3 115.4(3) 29_554 58_554
Na2 Na2 Si3 71.4(3) 27_544 58_554
Si3 Na2 Si3 118.2(3) 29_554 58_554
Si3 Na2 Si3 97.3(2) 79_454 58_554
Si3 Na2 Si3 91.67(9) 177 58_554
Si3 Na2 Si3 156.3(5) 97_565 58_554
Si3 Na2 Si3 112.43(15) 156_565 58_554
Si3 Na2 Si3 59.67(4) 122_655 58_554
Si2 Na2 Si3 57.482(15) 122_655 58_554
Si2 Na2 Si3 148.6(2) 97_565 58_554
Si3 Na2 Si3 91.91(7) . 58_554
Si3 Na2 Si3 152.2(3) 81_455 58_554
Si3 Na2 Si3 35.15(3) 36_554 58_554
Si3 Na2 Si3 91.91(7) 50_464 58_554
Si3 Na2 Si3 34.11(4) 152_565 58_554
Si3 Na2 Si3 140.2(3) 174_565 58_554
Si3 Na2 Si3 57.18(7) 103_666 58_554
Si3 Na2 Si3 117.5(2) 125 58_554
Na2 Na2 Si3 28.5(3) 11_455 76_455
Na2 Na2 Si3 85.6(2) 79_454 76_455
Na2 Na2 Si3 115.4(3) 81_455 76_455
Na2 Na2 Si3 68.09(19) 29_554 76_455
Na2 Na2 Si3 71.4(3) 27_544 76_455
Si3 Na2 Si3 118.2(3) 29_554 76_455
Si3 Na2 Si3 97.3(2) 79_454 76_455
Si3 Na2 Si3 156.3(5) 177 76_455
Si3 Na2 Si3 91.67(9) 97_565 76_455
Si3 Na2 Si3 59.67(4) 156_565 76_455
Si3 Na2 Si3 112.43(15) 122_655 76_455
Si2 Na2 Si3 148.6(2) 122_655 76_455
Si2 Na2 Si3 57.482(15) 97_565 76_455
Si3 Na2 Si3 152.2(3) . 76_455
Si3 Na2 Si3 91.91(7) 81_455 76_455
Si3 Na2 Si3 91.91(7) 36_554 76_455
Si3 Na2 Si3 35.15(3) 50_464 76_455
Si3 Na2 Si3 140.2(3) 152_565 76_455
Si3 Na2 Si3 34.11(4) 174_565 76_455
Si3 Na2 Si3 57.18(7) 103_666 76_455
Si3 Na2 Si3 117.5(2) 125 76_455
Si3 Na2 Si3 106.6(3) 58_554 76_455
Na2 Na2 Si3 68.09(19) 11_455 11_455
Na2 Na2 Si3 115.4(3) 79_454 11_455
Na2 Na2 Si3 85.6(2) 81_455 11_455
Na2 Na2 Si3 28.5(3) 29_554 11_455
Na2 Na2 Si3 71.4(3) 27_544 11_455
Si3 Na2 Si3 97.3(2) 29_554 11_455
Si3 Na2 Si3 118.2(3) 79_454 11_455
Si3 Na2 Si3 112.43(15) 177 11_455
Si3 Na2 Si3 59.67(4) 97_565 11_455
Si3 Na2 Si3 91.67(9) 156_565 11_455
Si3 Na2 Si3 156.3(5) 122_655 11_455
Si2 Na2 Si3 148.6(2) 122_655 11_455
Si2 Na2 Si3 57.482(15) 97_565 11_455
Si3 Na2 Si3 91.91(7) . 11_455
Si3 Na2 Si3 35.15(3) 81_455 11_455
Si3 Na2 Si3 152.2(3) 36_554 11_455
Si3 Na2 Si3 91.91(7) 50_464 11_455
Si3 Na2 Si3 140.2(3) 152_565 11_455
Si3 Na2 Si3 34.11(4) 174_565 11_455
Si3 Na2 Si3 117.5(2) 103_666 11_455
Si3 Na2 Si3 57.18(7) 125 11_455
Si3 Na2 Si3 142.9(6) 58_554 11_455
Si3 Na2 Si3 60.78(11) 76_455 11_455
Na2 Na2 Si3 115.4(3) 11_455 27_544
Na2 Na2 Si3 68.09(19) 79_454 27_544
Na2 Na2 Si3 28.5(3) 81_455 27_544
Na2 Na2 Si3 85.6(2) 29_554 27_544
Na2 Na2 Si3 71.4(3) 27_544 27_544
Si3 Na2 Si3 97.3(2) 29_554 27_544
Si3 Na2 Si3 118.2(3) 79_454 27_544
Si3 Na2 Si3 59.67(4) 177 27_544
Si3 Na2 Si3 112.43(15) 97_565 27_544
Si3 Na2 Si3 156.3(5) 156_565 27_544
Si3 Na2 Si3 91.67(9) 122_655 27_544
Si2 Na2 Si3 57.482(15) 122_655 27_544
Si2 Na2 Si3 148.6(2) 97_565 27_544
Si3 Na2 Si3 35.15(3) . 27_544
Si3 Na2 Si3 91.91(7) 81_455 27_544
Si3 Na2 Si3 91.91(7) 36_554 27_544
Si3 Na2 Si3 152.2(3) 50_464 27_544
Si3 Na2 Si3 34.11(4) 152_565 27_544
Si3 Na2 Si3 140.2(3) 174_565 27_544
Si3 Na2 Si3 117.5(2) 103_666 27_544
Si3 Na2 Si3 57.18(7) 125 27_544
Si3 Na2 Si3 60.78(11) 58_554 27_544
Si3 Na2 Si3 142.9(6) 76_455 27_544
Si3 Na2 Si3 106.6(3) 11_455 27_544
Na2 Na2 Si2 33.08(9) 11_455 171_566
Na2 Na2 Si2 33.08(9) 79_454 171_566
Na2 Na2 Si2 85.82(19) 81_455 171_566
Na2 Na2 Si2 85.82(19) 29_554 171_566
Na2 Na2 Si2 49.9(2) 27_544 171_566
Si3 Na2 Si2 150.0(3) 29_554 171_566
Si3 Na2 Si2 110.15(10) 79_454 171_566
Si3 Na2 Si2 144.989(12) 177 171_566
Si3 Na2 Si2 144.989(12) 97_565 171_566
Si3 Na2 Si2 90.65(3) 156_565 171_566
Si3 Na2 Si2 90.65(3) 122_655 171_566
Si2 Na2 Si2 108.66(8) 122_655 171_566
Si2 Na2 Si2 108.66(8) 97_565 171_566
Si3 Na2 Si2 135.3(4) . 171_566
Si3 Na2 Si2 135.3(4) 81_455 171_566
Si3 Na2 Si2 54.83(11) 36_554 171_566
Si3 Na2 Si2 54.83(11) 50_464 171_566
Si3 Na2 Si2 86.5(2) 152_565 171_566
Si3 Na2 Si2 86.5(2) 174_565 171_566
Si3 Na2 Si2 32.86(8) 103_666 171_566
Si3 Na2 Si2 132.7(5) 125 171_566
Si3 Na2 Si2 53.69(15) 58_554 171_566
Si3 Na2 Si2 53.69(15) 76_455 171_566
Si3 Na2 Si2 100.5(3) 11_455 171_566
Si3 Na2 Si2 100.5(3) 27_544 171_566
Na2 Na2 Si2 85.82(19) 11_455 148_565
Na2 Na2 Si2 85.82(19) 79_454 148_565
Na2 Na2 Si2 33.08(8) 81_455 148_565
Na2 Na2 Si2 33.08(9) 29_554 148_565
Na2 Na2 Si2 49.9(2) 27_544 148_565
Si3 Na2 Si2 110.15(10) 29_554 148_565
Si3 Na2 Si2 150.0(3) 79_454 148_565
Si3 Na2 Si2 90.65(3) 177 148_565
Si3 Na2 Si2 90.65(3) 97_565 148_565
Si3 Na2 Si2 144.989(12) 156_565 148_565
Si3 Na2 Si2 144.989(12) 122_655 148_565
Si2 Na2 Si2 108.66(8) 122_655 148_565
Si2 Na2 Si2 108.66(8) 97_565 148_565
Si3 Na2 Si2 54.83(11) . 148_565
Si3 Na2 Si2 54.83(11) 81_455 148_565
Si3 Na2 Si2 135.3(4) 36_554 148_565
Si3 Na2 Si2 135.3(4) 50_464 148_565
Si3 Na2 Si2 86.5(2) 152_565 148_565
Si3 Na2 Si2 86.5(2) 174_565 148_565
Si3 Na2 Si2 132.7(5) 103_666 148_565
Si3 Na2 Si2 32.86(8) 125 148_565
Si3 Na2 Si2 100.5(3) 58_554 148_565
Si3 Na2 Si2 100.5(3) 76_455 148_565
Si3 Na2 Si2 53.69(15) 11_455 148_565
Si3 Na2 Si2 53.69(15) 27_544 148_565
Si2 Na2 Si2 99.8(4) 171_566 148_565
Na2 Na2 Si3 4.24(18) 11_455 131_665
Na2 Na2 Si3 56.94(10) 79_454 131_665
Na2 Na2 Si3 85.85(18) 81_455 131_665
Na2 Na2 Si3 58.39(10) 29_554 131_665
Na2 Na2 Si3 40.86(19) 27_544 131_665
Si3 Na2 Si3 150.7(2) 29_554 131_665
Si3 Na2 Si3 123.34(8) 79_454 131_665
Si3 Na2 Si3 170.8(4) 177 131_665
Si3 Na2 Si3 119.18(8) 97_565 131_665
Si3 Na2 Si3 89.31(7) 156_565 131_665
Si3 Na2 Si3 119.18(8) 122_655 131_665
Si2 Na2 Si3 140.2(2) 122_655 131_665
Si2 Na2 Si3 89.06(10) 97_565 131_665
Si3 Na2 Si3 135.8(5) . 131_665
Si3 Na2 Si3 103.7(3) 81_455 131_665
Si3 Na2 Si3 85.5(2) 36_554 131_665
Si3 Na2 Si3 56.04(13) 50_464 131_665
Si3 Na2 Si3 112.3(4) 152_565 131_665
Si3 Na2 Si3 58.62(15) 174_565 131_665
Si3 Na2 Si3 55.62(15) 103_666 131_665
Si3 Na2 Si3 112.0(4) 125 131_665
Si3 Na2 Si3 83.2(3) 58_554 131_665
Si3 Na2 Si3 32.60(11) 76_455 131_665
Si3 Na2 Si3 68.7(2) 11_455 131_665
Si3 Na2 Si3 111.1(5) 27_544 131_665
Si2 Na2 Si3 31.89(11) 171_566 131_665
Si2 Na2 Si3 82.8(4) 148_565 131_665
Na2 Na2 Si3 56.94(10) 11_455 171_566
Na2 Na2 Si3 4.24(17) 79_454 171_566
Na2 Na2 Si3 58.39(10) 81_455 171_566
Na2 Na2 Si3 85.85(18) 29_554 171_566
Na2 Na2 Si3 40.86(19) 27_544 171_566
Si3 Na2 Si3 150.7(2) 29_554 171_566
Si3 Na2 Si3 123.34(8) 79_454 171_566
Si3 Na2 Si3 119.18(8) 177 171_566
Si3 Na2 Si3 170.8(4) 97_565 171_566
Si3 Na2 Si3 119.18(8) 156_565 171_566
Si3 Na2 Si3 89.31(7) 122_655 171_566
Si2 Na2 Si3 89.06(10) 122_655 171_566
Si2 Na2 Si3 140.2(2) 97_565 171_566
Si3 Na2 Si3 103.7(3) . 171_566
Si3 Na2 Si3 135.8(5) 81_455 171_566
Si3 Na2 Si3 56.04(13) 36_554 171_566
Si3 Na2 Si3 85.5(2) 50_464 171_566
Si3 Na2 Si3 58.62(15) 152_565 171_566
Si3 Na2 Si3 112.3(4) 174_565 171_566
Si3 Na2 Si3 55.62(15) 103_666 171_566
Si3 Na2 Si3 112.0(4) 125 171_566
Si3 Na2 Si3 32.60(11) 58_554 171_566
Si3 Na2 Si3 83.2(3) 76_455 171_566
Si3 Na2 Si3 111.1(5) 11_455 171_566
Si3 Na2 Si3 68.7(2) 27_544 171_566
Si2 Na2 Si3 31.89(11) 171_566 171_566
Si2 Na2 Si3 82.8(4) 148_565 171_566
Si3 Na2 Si3 53.7(2) 131_665 171_566
Na2 Na2 Si3 85.85(19) 11_455 106_566
Na2 Na2 Si3 58.39(11) 79_454 106_566
Na2 Na2 Si3 4.24(18) 81_455 106_566
Na2 Na2 Si3 56.94(10) 29_554 106_566
Na2 Na2 Si3 40.86(19) 27_544 106_566
Si3 Na2 Si3 123.34(8) 29_554 106_566
Si3 Na2 Si3 150.7(2) 79_454 106_566
Si3 Na2 Si3 89.31(7) 177 106_566
Si3 Na2 Si3 119.18(8) 97_565 106_566
Si3 Na2 Si3 170.8(4) 156_565 106_566
Si3 Na2 Si3 119.18(8) 122_655 106_566
Si2 Na2 Si3 89.06(10) 122_655 106_566
Si2 Na2 Si3 140.2(2) 97_565 106_566
Si3 Na2 Si3 56.04(13) . 106_566
Si3 Na2 Si3 85.5(2) 81_455 106_566
Si3 Na2 Si3 103.7(3) 36_554 106_566
Si3 Na2 Si3 135.8(5) 50_464 106_566
Si3 Na2 Si3 58.62(15) 152_565 106_566
Si3 Na2 Si3 112.3(4) 174_565 106_566
Si3 Na2 Si3 112.0(4) 103_666 106_566
Si3 Na2 Si3 55.62(15) 125 106_566
Si3 Na2 Si3 68.7(2) 58_554 106_566
Si3 Na2 Si3 111.1(5) 76_455 106_566
Si3 Na2 Si3 83.2(3) 11_455 106_566
Si3 Na2 Si3 32.60(11) 27_544 106_566
Si2 Na2 Si3 82.8(4) 171_566 106_566
Si2 Na2 Si3 31.89(11) 148_565 106_566
Si3 Na2 Si3 81.7(4) 131_665 106_566
Si3 Na2 Si3 56.5(2) 171_566 106_566
Na2 Na2 Si3 58.39(11) 11_455 148_565
Na2 Na2 Si3 85.85(19) 79_454 148_565
Na2 Na2 Si3 56.94(10) 81_455 148_565
Na2 Na2 Si3 4.24(18) 29_554 148_565
Na2 Na2 Si3 40.86(18) 27_544 148_565
Si3 Na2 Si3 123.34(8) 29_554 148_565
Si3 Na2 Si3 150.7(2) 79_454 148_565
Si3 Na2 Si3 119.18(8) 177 148_565
Si3 Na2 Si3 89.31(7) 97_565 148_565
Si3 Na2 Si3 119.18(8) 156_565 148_565
Si3 Na2 Si3 170.8(4) 122_655 148_565
Si2 Na2 Si3 140.2(2) 122_655 148_565
Si2 Na2 Si3 89.06(10) 97_565 148_565
Si3 Na2 Si3 85.5(2) . 148_565
Si3 Na2 Si3 56.04(13) 81_455 148_565
Si3 Na2 Si3 135.8(5) 36_554 148_565
Si3 Na2 Si3 103.7(3) 50_464 148_565
Si3 Na2 Si3 112.3(4) 152_565 148_565
Si3 Na2 Si3 58.62(15) 174_565 148_565
Si3 Na2 Si3 112.0(4) 103_666 148_565
Si3 Na2 Si3 55.62(15) 125 148_565
Si3 Na2 Si3 111.1(5) 58_554 148_565
Si3 Na2 Si3 68.7(2) 76_455 148_565
Si3 Na2 Si3 32.60(11) 11_455 148_565
Si3 Na2 Si3 83.2(3) 27_544 148_565
Si2 Na2 Si3 82.8(4) 171_566 148_565
Si2 Na2 Si3 31.89(11) 148_565 148_565
Si3 Na2 Si3 56.5(2) 131_665 148_565
Si3 Na2 Si3 81.7(4) 171_566 148_565
Si3 Na2 Si3 53.7(2) 106_566 148_565
Na2 Na2 Si3 57.16(6) 11_455 8
Na2 Na2 Si3 35.18(3) 79_454 8
Na2 Na2 Si3 35.18(4) 81_455 8
Na2 Na2 Si3 57.16(6) 29_554 8
Na2 Na2 Si3 15.96(8) 27_544 8
Si3 Na2 Si3 154.66(5) 29_554 8
Si3 Na2 Si3 154.66(5) 79_454 8
Si3 Na2 Si3 117.89(18) 177 8
Si3 Na2 Si3 140.5(3) 97_565 8
Si3 Na2 Si3 140.5(3) 156_565 8
Si3 Na2 Si3 117.89(19) 122_655 8
Si2 Na2 Si3 103.8(2) 122_655 8
Si2 Na2 Si3 135.7(4) 97_565 8
Si3 Na2 Si3 87.4(3) . 8
Si3 Na2 Si3 104.3(3) 81_455 8
Si3 Na2 Si3 87.4(3) 36_554 8
Si3 Na2 Si3 104.3(3) 50_464 8
Si3 Na2 Si3 68.7(2) 152_565 8
Si3 Na2 Si3 100.6(4) 174_565 8
Si3 Na2 Si3 83.0(3) 103_666 8
Si3 Na2 Si3 83.0(3) 125 8
Si3 Na2 Si3 58.2(2) 58_554 8
Si3 Na2 Si3 85.1(3) 76_455 8
Si3 Na2 Si3 85.1(3) 11_455 8
Si3 Na2 Si3 58.2(2) 27_544 8
Si2 Na2 Si3 51.7(2) 171_566 8
Si2 Na2 Si3 51.7(2) 148_565 8
Si3 Na2 Si3 52.9(2) 131_665 8
Si3 Na2 Si3 31.64(14) 171_566 8
Si3 Na2 Si3 31.64(14) 106_566 8
Si3 Na2 Si3 52.9(2) 148_565 8
Na2 Na2 Si3 35.18(4) 11_455 54_455
Na2 Na2 Si3 57.16(7) 79_454 54_455
Na2 Na2 Si3 57.16(6) 81_455 54_455
Na2 Na2 Si3 35.18(4) 29_554 54_455
Na2 Na2 Si3 15.96(8) 27_544 54_455
Si3 Na2 Si3 154.66(5) 29_554 54_455
Si3 Na2 Si3 154.66(5) 79_454 54_455
Si3 Na2 Si3 140.5(3) 177 54_455
Si3 Na2 Si3 117.89(19) 97_565 54_455
Si3 Na2 Si3 117.89(19) 156_565 54_455
Si3 Na2 Si3 140.5(3) 122_655 54_455
Si2 Na2 Si3 135.7(4) 122_655 54_455
Si2 Na2 Si3 103.8(2) 97_565 54_455
Si3 Na2 Si3 104.3(3) . 54_455
Si3 Na2 Si3 87.4(3) 81_455 54_455
Si3 Na2 Si3 104.3(3) 36_554 54_455
Si3 Na2 Si3 87.4(3) 50_464 54_455
Si3 Na2 Si3 100.6(4) 152_565 54_455
Si3 Na2 Si3 68.7(2) 174_565 54_455
Si3 Na2 Si3 83.0(3) 103_666 54_455
Si3 Na2 Si3 83.0(3) 125 54_455
Si3 Na2 Si3 85.1(3) 58_554 54_455
Si3 Na2 Si3 58.2(2) 76_455 54_455
Si3 Na2 Si3 58.2(2) 11_455 54_455
Si3 Na2 Si3 85.1(3) 27_544 54_455
Si2 Na2 Si3 51.7(2) 171_566 54_455
Si2 Na2 Si3 51.7(2) 148_565 54_455
Si3 Na2 Si3 31.64(14) 131_665 54_455
Si3 Na2 Si3 52.9(2) 171_566 54_455
Si3 Na2 Si3 52.9(2) 106_566 54_455
Si3 Na2 Si3 31.64(14) 148_565 54_455
Si3 Na2 Si3 31.93(15) 8 54_455
Na2 Na2 Na2 141.2(2) 11_455 177
Na2 Na2 Na2 146.38(8) 79_454 177
Na2 Na2 Na2 89.998(1) 81_455 177
Na2 Na2 Na2 86.94(17) 29_554 177
Na2 Na2 Na2 123.44(9) 27_544 177
Si3 Na2 Na2 36.672(18) 29_554 177
Si3 Na2 Na2 76.5(2) 79_454 177
Si3 Na2 Na2 40.1(2) 177 177
Si3 Na2 Na2 34.47(9) 97_565 177
Si3 Na2 Na2 93.14(18) 156_565 177
Si3 Na2 Na2 96.5(4) 122_655 177
Si2 Na2 Na2 76.9(3) 122_655 177
Si2 Na2 Na2 71.33(3) 97_565 177
Si3 Na2 Na2 43.1(3) . 177
Si3 Na2 Na2 38.15(6) 81_455 177
Si3 Na2 Na2 132.1(4) 36_554 177
Si3 Na2 Na2 127.9(2) 50_464 177
Si3 Na2 Na2 96.0(3) 152_565 177
Si3 Na2 Na2 89.919(4) 174_565 177
Si3 Na2 Na2 153.6(4) 103_666 177
Si3 Na2 Na2 40.8(2) 125 177
Si3 Na2 Na2 129.8(3) 58_554 177
Si3 Na2 Na2 123.64(2) 76_455 177
Si3 Na2 Na2 73.23(2) 11_455 177
Si3 Na2 Na2 78.3(3) 27_544 177
Si2 Na2 Na2 172.7(3) 171_566 177
Si2 Na2 Na2 73.62(13) 148_565 177
Si3 Na2 Na2 141.9(2) 131_665 177
Si3 Na2 Na2 146.610(16) 171_566 177
Si3 Na2 Na2 92.69(14) 106_566 177
Si3 Na2 Na2 89.925(5) 148_565 177
Si3 Na2 Na2 122.99(3) 8 177
Si3 Na2 Na2 121.01(12) 54_455 177
Na2 Na2 Na2 146.38(8) 11_455 125
Na2 Na2 Na2 141.20(19) 79_454 125
Na2 Na2 Na2 86.94(17) 81_455 125
Na2 Na2 Na2 89.998(1) 29_554 125
Na2 Na2 Na2 123.44(10) 27_544 125
Si3 Na2 Na2 36.672(18) 29_554 125
Si3 Na2 Na2 76.5(2) 79_454 125
Si3 Na2 Na2 34.47(9) 177 125
Si3 Na2 Na2 40.1(2) 97_565 125
Si3 Na2 Na2 96.5(4) 156_565 125
Si3 Na2 Na2 93.14(18) 122_655 125
Si2 Na2 Na2 71.33(3) 122_655 125
Si2 Na2 Na2 76.9(3) 97_565 125
Si3 Na2 Na2 38.15(6) . 125
Si3 Na2 Na2 43.1(3) 81_455 125
Si3 Na2 Na2 127.9(2) 36_554 125
Si3 Na2 Na2 132.1(4) 50_464 125
Si3 Na2 Na2 89.919(5) 152_565 125
Si3 Na2 Na2 96.0(3) 174_565 125
Si3 Na2 Na2 153.6(4) 103_666 125
Si3 Na2 Na2 40.8(2) 125 125
Si3 Na2 Na2 123.64(2) 58_554 125
Si3 Na2 Na2 129.8(3) 76_455 125
Si3 Na2 Na2 78.3(3) 11_455 125
Si3 Na2 Na2 73.23(2) 27_544 125
Si2 Na2 Na2 172.7(3) 171_566 125
Si2 Na2 Na2 73.62(13) 148_565 125
Si3 Na2 Na2 146.610(17) 131_665 125
Si3 Na2 Na2 141.9(2) 171_566 125
Si3 Na2 Na2 89.925(4) 106_566 125
Si3 Na2 Na2 92.69(14) 148_565 125
Si3 Na2 Na2 121.01(12) 8 125
Si3 Na2 Na2 122.99(3) 54_455 125
Na2 Na2 Na2 6.1(3) 177 125
Na2 Na2 Na2 89.998(7) 11_455 179_665
Na2 Na2 Na2 86.94(16) 79_454 179_665
Na2 Na2 Na2 141.2(2) 81_455 179_665
Na2 Na2 Na2 146.38(8) 29_554 179_665
Na2 Na2 Na2 123.44(10) 27_544 179_665
Si3 Na2 Na2 76.5(2) 29_554 179_665
Si3 Na2 Na2 36.672(18) 79_454 179_665
Si3 Na2 Na2 93.14(18) 177 179_665
Si3 Na2 Na2 96.5(4) 97_565 179_665
Si3 Na2 Na2 40.1(2) 156_565 179_665
Si3 Na2 Na2 34.47(9) 122_655 179_665
Si2 Na2 Na2 71.33(3) 122_655 179_665
Si2 Na2 Na2 76.9(3) 97_565 179_665
Si3 Na2 Na2 127.9(2) . 179_665
Si3 Na2 Na2 132.1(4) 81_455 179_665
Si3 Na2 Na2 38.15(6) 36_554 179_665
Si3 Na2 Na2 43.1(3) 50_464 179_665
Si3 Na2 Na2 89.919(4) 152_565 179_665
Si3 Na2 Na2 96.0(3) 174_565 179_665
Si3 Na2 Na2 40.8(2) 103_666 179_665
Si3 Na2 Na2 153.6(4) 125 179_665
Si3 Na2 Na2 73.23(2) 58_554 179_665
Si3 Na2 Na2 78.3(3) 76_455 179_665
Si3 Na2 Na2 129.8(3) 11_455 179_665
Si3 Na2 Na2 123.64(2) 27_544 179_665
Si2 Na2 Na2 73.62(13) 171_566 179_665
Si2 Na2 Na2 172.7(3) 148_565 179_665
Si3 Na2 Na2 92.69(14) 131_665 179_665
Si3 Na2 Na2 89.925(5) 171_566 179_665
Si3 Na2 Na2 141.9(2) 106_566 179_665
Si3 Na2 Na2 146.610(16) 148_565 179_665
Si3 Na2 Na2 121.01(12) 8 179_665
Si3 Na2 Na2 122.99(3) 54_455 179_665
Na2 Na2 Na2 113.1(2) 177 179_665
Na2 Na2 Na2 112.76(16) 125 179_665
Na2 Na2 Na2 86.94(16) 11_455 103_666
Na2 Na2 Na2 89.998(7) 79_454 103_666
Na2 Na2 Na2 146.38(9) 81_455 103_666
Na2 Na2 Na2 141.20(19) 29_554 103_666
Na2 Na2 Na2 123.44(10) 27_544 103_666
Si3 Na2 Na2 76.5(2) 29_554 103_666
Si3 Na2 Na2 36.672(18) 79_454 103_666
Si3 Na2 Na2 96.5(4) 177 103_666
Si3 Na2 Na2 93.14(18) 97_565 103_666
Si3 Na2 Na2 34.47(9) 156_565 103_666
Si3 Na2 Na2 40.1(2) 122_655 103_666
Si2 Na2 Na2 76.9(3) 122_655 103_666
Si2 Na2 Na2 71.33(3) 97_565 103_666
Si3 Na2 Na2 132.1(4) . 103_666
Si3 Na2 Na2 127.9(2) 81_455 103_666
Si3 Na2 Na2 43.1(3) 36_554 103_666
Si3 Na2 Na2 38.15(6) 50_464 103_666
Si3 Na2 Na2 96.0(3) 152_565 103_666
Si3 Na2 Na2 89.919(5) 174_565 103_666
Si3 Na2 Na2 40.8(2) 103_666 103_666
Si3 Na2 Na2 153.6(4) 125 103_666
Si3 Na2 Na2 78.3(3) 58_554 103_666
Si3 Na2 Na2 73.23(2) 76_455 103_666
Si3 Na2 Na2 123.64(2) 11_455 103_666
Si3 Na2 Na2 129.8(3) 27_544 103_666
Si2 Na2 Na2 73.62(13) 171_566 103_666
Si2 Na2 Na2 172.7(3) 148_565 103_666
Si3 Na2 Na2 89.925(4) 131_665 103_666
Si3 Na2 Na2 92.69(14) 171_566 103_666
Si3 Na2 Na2 146.610(17) 106_566 103_666
Si3 Na2 Na2 141.9(2) 148_565 103_666
Si3 Na2 Na2 122.99(3) 8 103_666
Si3 Na2 Na2 121.01(12) 54_455 103_666
Na2 Na2 Na2 112.76(16) 177 103_666
Na2 Na2 Na2 113.1(2) 125 103_666
Na2 Na2 Na2 6.1(3) 179_665 103_666
Na2 Na2 Si2 146.25(3) 11_455 52_454
Na2 Na2 Si2 146.25(3) 79_454 52_454
Na2 Na2 Si2 120.36(6) 81_455 52_454
Na2 Na2 Si2 120.36(6) 29_554 52_454
Na2 Na2 Si2 160.97(7) 27_544 52_454
Si3 Na2 Si2 0.92(5) 29_554 52_454
Si3 Na2 Si2 38.97(19) 79_454 52_454
Si3 Na2 Si2 38.6(2) 177 52_454
Si3 Na2 Si2 38.6(2) 97_565 52_454
Si3 Na2 Si2 64.1(3) 156_565 52_454
Si3 Na2 Si2 64.1(3) 122_655 52_454
Si2 Na2 Si2 62.0(3) 122_655 52_454
Si2 Na2 Si2 62.0(3) 97_565 52_454
Si3 Na2 Si2 68.1(3) . 52_454
Si3 Na2 Si2 68.1(3) 81_455 52_454
Si3 Na2 Si2 100.1(4) 36_554 52_454
Si3 Na2 Si2 100.1(4) 50_464 52_454
Si3 Na2 Si2 95.1(3) 152_565 52_454
Si3 Na2 Si2 95.1(3) 174_565 52_454
Si3 Na2 Si2 116.3(4) 103_666 52_454
Si3 Na2 Si2 78.2(2) 125 52_454
Si3 Na2 Si2 117.8(3) 58_554 52_454
Si3 Na2 Si2 117.8(3) 76_455 52_454
Si3 Na2 Si2 97.8(2) 11_455 52_454
Si3 Na2 Si2 97.8(2) 27_544 52_454
Si2 Na2 Si2 149.1(3) 171_566 52_454
Si2 Na2 Si2 111.07(15) 148_565 52_454
Si3 Na2 Si2 150.37(19) 131_665 52_454
Si3 Na2 Si2 150.37(19) 171_566 52_454
Si3 Na2 Si2 124.11(12) 106_566 52_454
Si3 Na2 Si2 124.11(12) 148_565 52_454
Si3 Na2 Si2 155.356(9) 8 52_454
Si3 Na2 Si2 155.356(9) 54_455 52_454
Na2 Na2 Si2 37.58(4) 177 52_454
Na2 Na2 Si2 37.58(4) 125 52_454
Na2 Na2 Si2 75.55(16) 179_665 52_454
Na2 Na2 Si2 75.55(16) 103_666 52_454
Na2 Na2 Si2 120.36(5) 11_455 3_554
Na2 Na2 Si2 120.36(5) 79_454 3_554
Na2 Na2 Si2 146.25(3) 81_455 3_554
Na2 Na2 Si2 146.25(3) 29_554 3_554
Na2 Na2 Si2 160.97(7) 27_544 3_554
Si3 Na2 Si2 38.97(19) 29_554 3_554
Si3 Na2 Si2 0.92(5) 79_454 3_554
Si3 Na2 Si2 64.1(3) 177 3_554
Si3 Na2 Si2 64.1(3) 97_565 3_554
Si3 Na2 Si2 38.6(2) 156_565 3_554
Si3 Na2 Si2 38.6(2) 122_655 3_554
Si2 Na2 Si2 62.0(3) 122_655 3_554
Si2 Na2 Si2 62.0(3) 97_565 3_554
Si3 Na2 Si2 100.1(4) . 3_554
Si3 Na2 Si2 100.1(4) 81_455 3_554
Si3 Na2 Si2 68.1(3) 36_554 3_554
Si3 Na2 Si2 68.1(3) 50_464 3_554
Si3 Na2 Si2 95.1(3) 152_565 3_554
Si3 Na2 Si2 95.1(3) 174_565 3_554
Si3 Na2 Si2 78.2(2) 103_666 3_554
Si3 Na2 Si2 116.3(4) 125 3_554
Si3 Na2 Si2 97.8(2) 58_554 3_554
Si3 Na2 Si2 97.8(2) 76_455 3_554
Si3 Na2 Si2 117.8(3) 11_455 3_554
Si3 Na2 Si2 117.8(3) 27_544 3_554
Si2 Na2 Si2 111.07(15) 171_566 3_554
Si2 Na2 Si2 149.1(3) 148_565 3_554
Si3 Na2 Si2 124.11(12) 131_665 3_554
Si3 Na2 Si2 124.11(12) 171_566 3_554
Si3 Na2 Si2 150.37(19) 106_566 3_554
Si3 Na2 Si2 150.37(19) 148_565 3_554
Si3 Na2 Si2 155.356(9) 8 3_554
Si3 Na2 Si2 155.356(9) 54_455 3_554
Na2 Na2 Si2 75.55(16) 177 3_554
Na2 Na2 Si2 75.55(16) 125 3_554
Na2 Na2 Si2 37.58(4) 179_665 3_554
Na2 Na2 Si2 37.58(4) 103_666 3_554
Si2 Na2 Si2 38.05(14) 52_454 3_554
Na2 Na2 Na2 140.8(2) 11_455 97_565
Na2 Na2 Na2 140.8(2) 79_454 97_565
Na2 Na2 Na2 83.9(3) 81_455 97_565
Na2 Na2 Na2 83.9(3) 29_554 97_565
Na2 Na2 Na2 118.2(4) 27_544 97_565
Si3 Na2 Na2 41.8(2) 29_554 97_565
Si3 Na2 Na2 81.7(5) 79_454 97_565
Si3 Na2 Na2 39.64(17) 177 97_565
Si3 Na2 Na2 39.64(17) 97_565 97_565
Si3 Na2 Na2 99.2(5) 156_565 97_565
Si3 Na2 Na2 99.2(5) 122_655 97_565
Si2 Na2 Na2 76.4(3) 122_655 97_565
Si2 Na2 Na2 76.4(3) 97_565 97_565
Si3 Na2 Na2 37.77(2) . 97_565
Si3 Na2 Na2 37.77(2) 81_455 97_565
Si3 Na2 Na2 133.8(5) 36_554 97_565
Si3 Na2 Na2 133.8(5) 50_464 97_565
Si3 Na2 Na2 92.54(11) 152_565 97_565
Si3 Na2 Na2 92.54(11) 174_565 97_565
Si3 Na2 Na2 159.0(7) 103_666 97_565
Si3 Na2 Na2 35.46(7) 125 97_565
Si3 Na2 Na2 126.61(9) 58_554 97_565
Si3 Na2 Na2 126.61(9) 76_455 97_565
Si3 Na2 Na2 72.84(2) 11_455 97_565
Si3 Na2 Na2 72.84(2) 27_544 97_565
Si2 Na2 Na2 168.1(6) 171_566 97_565
Si2 Na2 Na2 68.32(15) 148_565 97_565
Si3 Na2 Na2 140.8(3) 131_665 97_565
Si3 Na2 Na2 140.8(3) 171_566 97_565
Si3 Na2 Na2 86.61(18) 106_566 97_565
Si3 Na2 Na2 86.61(18) 148_565 97_565
Si3 Na2 Na2 117.0(3) 8 97_565
Si3 Na2 Na2 117.0(3) 54_455 97_565
Na2 Na2 Na2 6.1(3) 177 97_565
Na2 Na2 Na2 6.1(3) 125 97_565
Na2 Na2 Na2 118.2(5) 179_665 97_565
Na2 Na2 Na2 118.2(5) 103_666 97_565
Si2 Na2 Na2 42.7(3) 52_454 97_565
Si2 Na2 Na2 80.8(4) 3_554 97_565
Na2 Na2 Na2 83.9(3) 11_455 169_565
Na2 Na2 Na2 83.9(3) 79_454 169_565
Na2 Na2 Na2 140.8(2) 81_455 169_565
Na2 Na2 Na2 140.8(2) 29_554 169_565
Na2 Na2 Na2 118.2(4) 27_544 169_565
Si3 Na2 Na2 81.7(5) 29_554 169_565
Si3 Na2 Na2 41.8(2) 79_454 169_565
Si3 Na2 Na2 99.2(5) 177 169_565
Si3 Na2 Na2 99.2(5) 97_565 169_565
Si3 Na2 Na2 39.64(17) 156_565 169_565
Si3 Na2 Na2 39.64(17) 122_655 169_565
Si2 Na2 Na2 76.4(3) 122_655 169_565
Si2 Na2 Na2 76.4(3) 97_565 169_565
Si3 Na2 Na2 133.8(5) . 169_565
Si3 Na2 Na2 133.8(5) 81_455 169_565
Si3 Na2 Na2 37.77(2) 36_554 169_565
Si3 Na2 Na2 37.77(2) 50_464 169_565
Si3 Na2 Na2 92.54(11) 152_565 169_565
Si3 Na2 Na2 92.54(11) 174_565 169_565
Si3 Na2 Na2 35.46(7) 103_666 169_565
Si3 Na2 Na2 159.0(7) 125 169_565
Si3 Na2 Na2 72.84(2) 58_554 169_565
Si3 Na2 Na2 72.84(2) 76_455 169_565
Si3 Na2 Na2 126.61(9) 11_455 169_565
Si3 Na2 Na2 126.61(9) 27_544 169_565
Si2 Na2 Na2 68.32(15) 171_566 169_565
Si2 Na2 Na2 168.1(6) 148_565 169_565
Si3 Na2 Na2 86.61(18) 131_665 169_565
Si3 Na2 Na2 86.61(18) 171_566 169_565
Si3 Na2 Na2 140.8(3) 106_566 169_565
Si3 Na2 Na2 140.8(3) 148_565 169_565
Si3 Na2 Na2 117.0(3) 8 169_565
Si3 Na2 Na2 117.0(3) 54_455 169_565
Na2 Na2 Na2 118.2(5) 177 169_565
Na2 Na2 Na2 118.2(5) 125 169_565
Na2 Na2 Na2 6.1(3) 179_665 169_565
Na2 Na2 Na2 6.1(3) 103_666 169_565
Si2 Na2 Na2 80.8(4) 52_454 169_565
Si2 Na2 Na2 42.7(3) 3_554 169_565
Na2 Na2 Na2 123.5(7) 97_565 169_565
Na2 Na2 Si3 117.77(9) 11_455 123_565
Na2 Na2 Si3 176.99(14) 79_454 123_565
Na2 Na2 Si3 118.76(9) 81_455 123_565
Na2 Na2 Si3 87.05(15) 29_554 123_565
Na2 Na2 Si3 132.05(15) 27_544 123_565
Si3 Na2 Si3 36.28(8) 29_554 123_565
Si3 Na2 Si3 63.1(2) 79_454 123_565
Si3 Na2 Si3 65.8(2) 177 123_565
Si3 Na2 Si3 1.95(10) 97_565 123_565
Si3 Na2 Si3 63.1(2) 156_565 123_565
Si3 Na2 Si3 97.8(4) 122_655 123_565
Si2 Na2 Si3 97.4(4) 122_655 123_565
Si2 Na2 Si3 37.35(13) 97_565 123_565
Si3 Na2 Si3 77.1(2) . 123_565
Si3 Na2 Si3 38.01(16) 81_455 123_565
Si3 Na2 Si3 130.4(4) 36_554 123_565
Si3 Na2 Si3 94.7(2) 50_464 123_565
Si3 Na2 Si3 126.4(3) 152_565 123_565
Si3 Na2 Si3 62.13(15) 174_565 123_565
Si3 Na2 Si3 126.7(3) 103_666 123_565
Si3 Na2 Si3 64.60(15) 125 123_565
Si3 Na2 Si3 154.4(4) 58_554 123_565
Si3 Na2 Si3 92.76(14) 76_455 123_565
Si3 Na2 Si3 61.62(14) 11_455 123_565
Si3 Na2 Si3 112.24(17) 27_544 123_565
Si2 Na2 Si3 145.81(4) 171_566 123_565
Si2 Na2 Si3 92.04(6) 148_565 123_565
Si3 Na2 Si3 120.717(4) 131_665 123_565
Si3 Na2 Si3 172.8(3) 171_566 123_565
Si3 Na2 Si3 120.157(4) 106_566 123_565
Si3 Na2 Si3 91.21(4) 148_565 123_565
Si3 Na2 Si3 142.23(18) 8 123_565
Si3 Na2 Si3 119.83(8) 54_455 123_565
Na2 Na2 Si3 34.07(10) 177 123_565
Na2 Na2 Si3 39.5(2) 125 123_565
Na2 Na2 Si3 95.2(3) 179_665 123_565
Na2 Na2 Si3 91.91(11) 103_666 123_565
Si2 Na2 Si3 36.69(11) 52_454 123_565
Si2 Na2 Si3 62.3(2) 3_554 123_565
Na2 Na2 Si3 39.41(18) 97_565 123_565
Na2 Na2 Si3 98.0(4) 169_565 123_565
Na2 Na2 Si3 176.99(14) 11_455 107_665
Na2 Na2 Si3 117.77(9) 79_454 107_665
Na2 Na2 Si3 87.05(15) 81_455 107_665
Na2 Na2 Si3 118.76(9) 29_554 107_665
Na2 Na2 Si3 132.05(15) 27_544 107_665
Si3 Na2 Si3 36.28(8) 29_554 107_665
Si3 Na2 Si3 63.1(2) 79_454 107_665
Si3 Na2 Si3 1.95(10) 177 107_665
Si3 Na2 Si3 65.8(2) 97_565 107_665
Si3 Na2 Si3 97.8(4) 156_565 107_665
Si3 Na2 Si3 63.1(2) 122_655 107_665
Si2 Na2 Si3 37.35(13) 122_655 107_665
Si2 Na2 Si3 97.4(4) 97_565 107_665
Si3 Na2 Si3 38.01(16) . 107_665
Si3 Na2 Si3 77.1(2) 81_455 107_665
Si3 Na2 Si3 94.7(2) 36_554 107_665
Si3 Na2 Si3 130.4(4) 50_464 107_665
Si3 Na2 Si3 62.13(15) 152_565 107_665
Si3 Na2 Si3 126.4(3) 174_565 107_665
Si3 Na2 Si3 126.7(3) 103_666 107_665
Si3 Na2 Si3 64.60(15) 125 107_665
Si3 Na2 Si3 92.76(14) 58_554 107_665
Si3 Na2 Si3 154.4(4) 76_455 107_665
Si3 Na2 Si3 112.24(17) 11_455 107_665
Si3 Na2 Si3 61.62(14) 27_544 107_665
Si2 Na2 Si3 145.81(4) 171_566 107_665
Si2 Na2 Si3 92.04(6) 148_565 107_665
Si3 Na2 Si3 172.8(3) 131_665 107_665
Si3 Na2 Si3 120.717(4) 171_566 107_665
Si3 Na2 Si3 91.21(4) 106_566 107_665
Si3 Na2 Si3 120.157(4) 148_565 107_665
Si3 Na2 Si3 119.83(8) 8 107_665
Si3 Na2 Si3 142.23(18) 54_455 107_665
Na2 Na2 Si3 39.51(19) 177 107_665
Na2 Na2 Si3 34.07(10) 125 107_665
Na2 Na2 Si3 91.91(11) 179_665 107_665
Na2 Na2 Si3 95.2(3) 103_666 107_665
Si2 Na2 Si3 36.69(11) 52_454 107_665
Si2 Na2 Si3 62.3(2) 3_554 107_665
Na2 Na2 Si3 39.41(18) 97_565 107_665
Na2 Na2 Si3 98.0(4) 169_565 107_665
Si3 Na2 Si3 64.36(17) 123_565 107_665
Na2 Na2 Si3 87.05(15) 11_455 130_565
Na2 Na2 Si3 118.76(8) 79_454 130_565
Na2 Na2 Si3 176.99(14) 81_455 130_565
Na2 Na2 Si3 117.77(9) 29_554 130_565
Na2 Na2 Si3 132.05(15) 27_544 130_565
Si3 Na2 Si3 63.1(2) 29_554 130_565
Si3 Na2 Si3 36.28(8) 79_454 130_565
Si3 Na2 Si3 97.8(4) 177 130_565
Si3 Na2 Si3 63.1(2) 97_565 130_565
Si3 Na2 Si3 1.95(10) 156_565 130_565
Si3 Na2 Si3 65.8(2) 122_655 130_565
Si2 Na2 Si3 97.4(4) 122_655 130_565
Si2 Na2 Si3 37.35(13) 97_565 130_565
Si3 Na2 Si3 130.4(4) . 130_565
Si3 Na2 Si3 94.7(2) 81_455 130_565
Si3 Na2 Si3 77.1(2) 36_554 130_565
Si3 Na2 Si3 38.01(16) 50_464 130_565
Si3 Na2 Si3 126.4(3) 152_565 130_565
Si3 Na2 Si3 62.13(15) 174_565 130_565
Si3 Na2 Si3 64.60(15) 103_666 130_565
Si3 Na2 Si3 126.7(3) 125 130_565
Si3 Na2 Si3 112.24(17) 58_554 130_565
Si3 Na2 Si3 61.62(14) 76_455 130_565
Si3 Na2 Si3 92.76(14) 11_455 130_565
Si3 Na2 Si3 154.4(4) 27_544 130_565
Si2 Na2 Si3 92.04(6) 171_566 130_565
Si2 Na2 Si3 145.81(4) 148_565 130_565
Si3 Na2 Si3 91.21(4) 131_665 130_565
Si3 Na2 Si3 120.157(4) 171_566 130_565
Si3 Na2 Si3 172.8(3) 106_566 130_565
Si3 Na2 Si3 120.717(4) 148_565 130_565
Si3 Na2 Si3 142.23(18) 8 130_565
Si3 Na2 Si3 119.83(8) 54_455 130_565
Na2 Na2 Si3 91.91(11) 177 130_565
Na2 Na2 Si3 95.2(3) 125 130_565
Na2 Na2 Si3 39.5(2) 179_665 130_565
Na2 Na2 Si3 34.07(10) 103_666 130_565
Si2 Na2 Si3 62.3(2) 52_454 130_565
Si2 Na2 Si3 36.69(11) 3_554 130_565
Na2 Na2 Si3 98.0(4) 97_565 130_565
Na2 Na2 Si3 39.41(18) 169_565 130_565
Si3 Na2 Si3 62.32(16) 123_565 130_565
Si3 Na2 Si3 95.9(3) 107_665 130_565
Na2 Na2 Si3 118.76(9) 11_455 100_665
Na2 Na2 Si3 87.05(15) 79_454 100_665
Na2 Na2 Si3 117.77(9) 81_455 100_665
Na2 Na2 Si3 176.99(14) 29_554 100_665
Na2 Na2 Si3 132.05(15) 27_544 100_665
Si3 Na2 Si3 63.1(2) 29_554 100_665
Si3 Na2 Si3 36.28(8) 79_454 100_665
Si3 Na2 Si3 63.1(2) 177 100_665
Si3 Na2 Si3 97.8(4) 97_565 100_665
Si3 Na2 Si3 65.8(2) 156_565 100_665
Si3 Na2 Si3 1.95(10) 122_655 100_665
Si2 Na2 Si3 37.35(13) 122_655 100_665
Si2 Na2 Si3 97.4(4) 97_565 100_665
Si3 Na2 Si3 94.7(2) . 100_665
Si3 Na2 Si3 130.4(4) 81_455 100_665
Si3 Na2 Si3 38.01(16) 36_554 100_665
Si3 Na2 Si3 77.1(2) 50_464 100_665
Si3 Na2 Si3 62.13(15) 152_565 100_665
Si3 Na2 Si3 126.4(3) 174_565 100_665
Si3 Na2 Si3 64.60(15) 103_666 100_665
Si3 Na2 Si3 126.7(3) 125 100_665
Si3 Na2 Si3 61.62(14) 58_554 100_665
Si3 Na2 Si3 112.24(17) 76_455 100_665
Si3 Na2 Si3 154.4(4) 11_455 100_665
Si3 Na2 Si3 92.76(14) 27_544 100_665
Si2 Na2 Si3 92.04(6) 171_566 100_665
Si2 Na2 Si3 145.81(4) 148_565 100_665
Si3 Na2 Si3 120.157(4) 131_665 100_665
Si3 Na2 Si3 91.21(4) 171_566 100_665
Si3 Na2 Si3 120.717(4) 106_566 100_665
Si3 Na2 Si3 172.8(3) 148_565 100_665
Si3 Na2 Si3 119.83(8) 8 100_665
Si3 Na2 Si3 142.23(18) 54_455 100_665
Na2 Na2 Si3 95.2(3) 177 100_665
Na2 Na2 Si3 91.91(11) 125 100_665
Na2 Na2 Si3 34.07(10) 179_665 100_665
Na2 Na2 Si3 39.5(2) 103_666 100_665
Si2 Na2 Si3 62.3(2) 52_454 100_665
Si2 Na2 Si3 36.69(11) 3_554 100_665
Na2 Na2 Si3 98.0(4) 97_565 100_665
Na2 Na2 Si3 39.41(18) 169_565 100_665
Si3 Na2 Si3 95.9(3) 123_565 100_665
Si3 Na2 Si3 62.32(16) 107_665 100_665
Si3 Na2 Si3 64.36(17) 130_565 100_665
Na2 Na2 Si1 142.94(9) 11_455 169
Na2 Na2 Si1 87.07(14) 79_454 169
Na2 Na2 Si1 87.07(14) 81_455 169
Na2 Na2 Si1 142.94(9) 29_554 169
Na2 Na2 Si1 121.88(17) 27_544 169
Si3 Na2 Si1 60.23(18) 29_554 169
Si3 Na2 Si1 60.23(18) 79_454 169
Si3 Na2 Si1 35.90(8) 177 169
Si3 Na2 Si1 97.4(3) 97_565 169
Si3 Na2 Si1 97.4(3) 156_565 169
Si3 Na2 Si1 35.90(8) 122_655 169
Si2 Na2 Si1 2.10(11) 122_655 169
Si2 Na2 Si1 118.3(4) 97_565 169
Si3 Na2 Si1 59.61(14) . 169
Si3 Na2 Si1 113.3(3) 81_455 169
Si3 Na2 Si1 59.61(14) 36_554 169
Si3 Na2 Si1 113.3(3) 50_464 169
Si3 Na2 Si1 37.26(13) 152_565 169
Si3 Na2 Si1 153.5(5) 174_565 169
Si3 Na2 Si1 93.82(14) 103_666 169
Si3 Na2 Si1 93.82(14) 125 169
Si3 Na2 Si1 59.17(11) 58_554 169
Si3 Na2 Si1 148.1(2) 76_455 169
Si3 Na2 Si1 148.1(2) 11_455 169
Si3 Na2 Si1 59.17(11) 27_544 169
Si2 Na2 Si1 109.886(5) 171_566 169
Si2 Na2 Si1 109.886(5) 148_565 169
Si3 Na2 Si1 141.54(14) 131_665 169
Si3 Na2 Si1 90.907(6) 171_566 169
Si3 Na2 Si1 90.907(6) 106_566 169
Si3 Na2 Si1 141.54(14) 148_565 169
Si3 Na2 Si1 105.92(9) 8 169
Si3 Na2 Si1 137.8(2) 54_455 169
Na2 Na2 Si1 75.8(3) 177 169
Na2 Na2 Si1 70.344(19) 125 169
Na2 Na2 Si1 70.344(19) 179_665 169
Na2 Na2 Si1 75.8(3) 103_666 169
Si2 Na2 Si1 60.05(17) 52_454 169
Si2 Na2 Si1 60.05(17) 3_554 169
Na2 Na2 Si1 75.5(2) 97_565 169
Na2 Na2 Si1 75.5(2) 169_565 169
Si3 Na2 Si1 95.7(3) 123_565 169
Si3 Na2 Si1 36.29(8) 107_665 169
Si3 Na2 Si1 95.7(3) 130_565 169
Si3 Na2 Si1 36.29(8) 100_665 169
Na2 Na2 Si1 87.07(15) 11_455 97_565
Na2 Na2 Si1 142.94(9) 79_454 97_565
Na2 Na2 Si1 142.94(10) 81_455 97_565
Na2 Na2 Si1 87.07(15) 29_554 97_565
Na2 Na2 Si1 121.88(17) 27_544 97_565
Si3 Na2 Si1 60.23(18) 29_554 97_565
Si3 Na2 Si1 60.23(18) 79_454 97_565
Si3 Na2 Si1 97.4(3) 177 97_565
Si3 Na2 Si1 35.90(8) 97_565 97_565
Si3 Na2 Si1 35.90(8) 156_565 97_565
Si3 Na2 Si1 97.4(3) 122_655 97_565
Si2 Na2 Si1 118.3(4) 122_655 97_565
Si2 Na2 Si1 2.10(11) 97_565 97_565
Si3 Na2 Si1 113.3(3) . 97_565
Si3 Na2 Si1 59.61(14) 81_455 97_565
Si3 Na2 Si1 113.3(3) 36_554 97_565
Si3 Na2 Si1 59.61(14) 50_464 97_565
Si3 Na2 Si1 153.5(5) 152_565 97_565
Si3 Na2 Si1 37.26(13) 174_565 97_565
Si3 Na2 Si1 93.82(14) 103_666 97_565
Si3 Na2 Si1 93.82(14) 125 97_565
Si3 Na2 Si1 148.1(2) 58_554 97_565
Si3 Na2 Si1 59.17(11) 76_455 97_565
Si3 Na2 Si1 59.17(11) 11_455 97_565
Si3 Na2 Si1 148.1(2) 27_544 97_565
Si2 Na2 Si1 109.886(5) 171_566 97_565
Si2 Na2 Si1 109.886(5) 148_565 97_565
Si3 Na2 Si1 90.907(6) 131_665 97_565
Si3 Na2 Si1 141.54(14) 171_566 97_565
Si3 Na2 Si1 141.54(14) 106_566 97_565
Si3 Na2 Si1 90.907(6) 148_565 97_565
Si3 Na2 Si1 137.8(2) 8 97_565
Si3 Na2 Si1 105.92(9) 54_455 97_565
Na2 Na2 Si1 70.344(19) 177 97_565
Na2 Na2 Si1 75.8(3) 125 97_565
Na2 Na2 Si1 75.8(3) 179_665 97_565
Na2 Na2 Si1 70.344(19) 103_666 97_565
Si2 Na2 Si1 60.05(17) 52_454 97_565
Si2 Na2 Si1 60.05(17) 3_554 97_565
Na2 Na2 Si1 75.5(2) 97_565 97_565
Na2 Na2 Si1 75.5(2) 169_565 97_565
Si3 Na2 Si1 36.29(8) 123_565 97_565
Si3 Na2 Si1 95.7(3) 107_665 97_565
Si3 Na2 Si1 36.29(8) 130_565 97_565
Si3 Na2 Si1 95.7(3) 100_665 97_565
Si1 Na2 Si1 116.2(3) 169 97_565
Na2 Na2 Si2 104.94(13) 11_455 26_454
Na2 Na2 Si2 141.82(19) 79_454 26_454
Na2 Na2 Si2 87.11(15) 81_455 26_454
Na2 Na2 Si2 54.65(19) 29_554 26_454
Na2 Na2 Si2 98.44(19) 27_544 26_454
Si3 Na2 Si2 64.97(9) 29_554 26_454
Si3 Na2 Si2 98.5(3) 79_454 26_454
Si3 Na2 Si2 75.88(12) 177 26_454
Si3 Na2 Si2 34.09(4) 97_565 26_454
Si3 Na2 Si2 93.15(19) 156_565 26_454
Si3 Na2 Si2 129.7(4) 122_655 26_454
Si2 Na2 Si2 112.7(2) 122_655 26_454
Si2 Na2 Si2 57.91(5) 97_565 26_454
Si3 Na2 Si2 64.00(5) . 26_454
Si3 Na2 Si2 2.43(12) 81_455 26_454
Si3 Na2 Si2 165.6(5) 36_554 26_454
Si3 Na2 Si2 114.06(10) 50_464 26_454
Si3 Na2 Si2 122.66(3) 152_565 26_454
Si3 Na2 Si2 59.20(3) 174_565 26_454
Si3 Na2 Si2 148.01(2) 103_666 26_454
Si3 Na2 Si2 35.79(5) 125 26_454
Si3 Na2 Si2 153.28(18) 58_554 26_454
Si3 Na2 Si2 92.66(2) 76_455 26_454
Si3 Na2 Si2 36.89(6) 11_455 26_454
Si3 Na2 Si2 92.70(2) 27_544 26_454
Si2 Na2 Si2 137.2(3) 171_566 26_454
Si2 Na2 Si2 56.954(3) 148_565 26_454
Si3 Na2 Si2 105.55(16) 131_665 26_454
Si3 Na2 Si2 138.2(4) 171_566 26_454
Si3 Na2 Si2 87.35(10) 106_566 26_454
Si3 Na2 Si2 58.440(14) 148_565 26_454
Si3 Na2 Si2 106.6(2) 8 26_454
Si3 Na2 Si2 89.76(15) 54_455 26_454
Na2 Na2 Si2 36.34(4) 177 26_454
Na2 Na2 Si2 41.5(2) 125 26_454
Na2 Na2 Si2 130.1(3) 179_665 26_454
Na2 Na2 Si2 125.98(11) 103_666 26_454
Si2 Na2 Si2 65.71(14) 52_454 26_454
Si2 Na2 Si2 97.7(2) 3_554 26_454
Na2 Na2 Si2 36.27(5) 97_565 26_454
Na2 Na2 Si2 131.9(4) 169_565 26_454
Si3 Na2 Si2 35.68(5) 123_565 26_454
Si3 Na2 Si2 75.54(12) 107_665 26_454
Si3 Na2 Si2 93.05(17) 130_565 26_454
Si3 Na2 Si2 128.0(3) 100_665 26_454
Si1 Na2 Si2 111.8(2) 169 26_454
Si1 Na2 Si2 58.27(7) 97_565 26_454
Na2 Na2 Si2 54.65(19) 11_455 50_464
Na2 Na2 Si2 87.11(14) 79_454 50_464
Na2 Na2 Si2 141.82(19) 81_455 50_464
Na2 Na2 Si2 104.94(14) 29_554 50_464
Na2 Na2 Si2 98.4(2) 27_544 50_464
Si3 Na2 Si2 98.5(3) 29_554 50_464
Si3 Na2 Si2 64.97(9) 79_454 50_464
Si3 Na2 Si2 129.7(4) 177 50_464
Si3 Na2 Si2 93.15(19) 97_565 50_464
Si3 Na2 Si2 34.09(4) 156_565 50_464
Si3 Na2 Si2 75.88(12) 122_655 50_464
Si2 Na2 Si2 112.7(2) 122_655 50_464
Si2 Na2 Si2 57.91(5) 97_565 50_464
Si3 Na2 Si2 165.6(5) . 50_464
Si3 Na2 Si2 114.06(10) 81_455 50_464
Si3 Na2 Si2 64.00(5) 36_554 50_464
Si3 Na2 Si2 2.43(12) 50_464 50_464
Si3 Na2 Si2 122.66(3) 152_565 50_464
Si3 Na2 Si2 59.20(3) 174_565 50_464
Si3 Na2 Si2 35.79(5) 103_666 50_464
Si3 Na2 Si2 148.01(2) 125 50_464
Si3 Na2 Si2 92.70(2) 58_554 50_464
Si3 Na2 Si2 36.89(6) 76_455 50_464
Si3 Na2 Si2 92.66(2) 11_455 50_464
Si3 Na2 Si2 153.28(18) 27_544 50_464
Si2 Na2 Si2 56.954(3) 171_566 50_464
Si2 Na2 Si2 137.2(3) 148_565 50_464
Si3 Na2 Si2 58.440(14) 131_665 50_464
Si3 Na2 Si2 87.35(10) 171_566 50_464
Si3 Na2 Si2 138.2(4) 106_566 50_464
Si3 Na2 Si2 105.55(16) 148_565 50_464
Si3 Na2 Si2 106.6(2) 8 50_464
Si3 Na2 Si2 89.76(15) 54_455 50_464
Na2 Na2 Si2 125.98(11) 177 50_464
Na2 Na2 Si2 130.1(3) 125 50_464
Na2 Na2 Si2 41.5(2) 179_665 50_464
Na2 Na2 Si2 36.34(4) 103_666 50_464
Si2 Na2 Si2 97.7(2) 52_454 50_464
Si2 Na2 Si2 65.71(14) 3_554 50_464
Na2 Na2 Si2 131.9(4) 97_565 50_464
Na2 Na2 Si2 36.27(5) 169_565 50_464
Si3 Na2 Si2 93.05(17) 123_565 50_464
Si3 Na2 Si2 128.0(3) 107_665 50_464
Si3 Na2 Si2 35.68(5) 130_565 50_464
Si3 Na2 Si2 75.54(12) 100_665 50_464
Si1 Na2 Si2 111.8(2) 169 50_464
Si1 Na2 Si2 58.27(7) 97_565 50_464
Si2 Na2 Si2 113.52(9) 26_454 50_464
Na2 Na2 Si2 87.11(14) 11_455 73
Na2 Na2 Si2 54.65(19) 79_454 73
Na2 Na2 Si2 104.94(13) 81_455 73
Na2 Na2 Si2 141.82(18) 29_554 73
Na2 Na2 Si2 98.4(2) 27_544 73
Si3 Na2 Si2 98.5(3) 29_554 73
Si3 Na2 Si2 64.97(9) 79_454 73
Si3 Na2 Si2 93.15(19) 177 73
Si3 Na2 Si2 129.7(4) 97_565 73
Si3 Na2 Si2 75.88(12) 156_565 73
Si3 Na2 Si2 34.09(4) 122_655 73
Si2 Na2 Si2 57.91(5) 122_655 73
Si2 Na2 Si2 112.7(2) 97_565 73
Si3 Na2 Si2 114.06(10) . 73
Si3 Na2 Si2 165.6(5) 81_455 73
Si3 Na2 Si2 2.43(12) 36_554 73
Si3 Na2 Si2 64.00(5) 50_464 73
Si3 Na2 Si2 59.20(3) 152_565 73
Si3 Na2 Si2 122.66(3) 174_565 73
Si3 Na2 Si2 35.79(5) 103_666 73
Si3 Na2 Si2 148.01(2) 125 73
Si3 Na2 Si2 36.89(6) 58_554 73
Si3 Na2 Si2 92.70(2) 76_455 73
Si3 Na2 Si2 153.28(18) 11_455 73
Si3 Na2 Si2 92.66(2) 27_544 73
Si2 Na2 Si2 56.954(3) 171_566 73
Si2 Na2 Si2 137.2(3) 148_565 73
Si3 Na2 Si2 87.35(10) 131_665 73
Si3 Na2 Si2 58.440(14) 171_566 73
Si3 Na2 Si2 105.55(16) 106_566 73
Si3 Na2 Si2 138.2(4) 148_565 73
Si3 Na2 Si2 89.76(15) 8 73
Si3 Na2 Si2 106.6(2) 54_455 73
Na2 Na2 Si2 130.1(3) 177 73
Na2 Na2 Si2 125.98(11) 125 73
Na2 Na2 Si2 36.34(4) 179_665 73
Na2 Na2 Si2 41.5(2) 103_666 73
Si2 Na2 Si2 97.7(2) 52_454 73
Si2 Na2 Si2 65.71(14) 3_554 73
Na2 Na2 Si2 131.9(4) 97_565 73
Na2 Na2 Si2 36.27(5) 169_565 73
Si3 Na2 Si2 128.0(3) 123_565 73
Si3 Na2 Si2 93.05(17) 107_665 73
Si3 Na2 Si2 75.54(12) 130_565 73
Si3 Na2 Si2 35.68(5) 100_665 73
Si1 Na2 Si2 58.27(7) 169 73
Si1 Na2 Si2 111.8(2) 97_565 73
Si2 Na2 Si2 163.1(4) 26_454 73
Si2 Na2 Si2 63.77(4) 50_464 73

loop_
_geom_bond_atom_site_label_1
_geom_bond_atom_site_label_2
_geom_bond_distance
_geom_bond_site_symmetry_2
Si3 Si3 2.3574(6) 125
Si3 Si3 2.3574(6) 177
Si3 Si2 2.3594(7) .
Si3 Si3 2.3853(11) 27_544
Si3 Na2 3.50(2) 81_455
Si3 Na2 3.689(14) 125
Si3 Na2 3.689(14) 97_565
Si3 Si2 3.7587(7) 148_565
Si3 Si2 3.7587(7) 122_655
Si3 Si1 3.7903(7) .
Si3 Si2 3.8305(8) 27_544
Si3 Na2 3.844(2) 29_554
Si3 Na2 3.844(2) .
Si3 Si3 3.8534(5) 107_665
Si3 Si3 3.8534(5) 175_556
Si3 Si3 3.8534(5) 106_566
Si3 Si3 3.8534(5) 152_565
Si3 Si3 3.8954(10) 60_454
Si3 Si3 3.8954(10) 78_445
Si3 Na2 4.005(2) 107_665
Si2 Si1 2.3377(10) .
Si2 Si3 2.3594(7) 78_445
Si2 Si3 2.3594(7) 60_454
Si2 Si3 3.7587(7) 172
Si2 Si3 3.7587(7) 146
Si2 Si3 3.7587(7) 177
Si2 Si3 3.7587(7) 125
Si2 Si3 3.7587(7) 107_665
Si2 Si3 3.7587(7) 175_556
Si2 Na2 3.769(11) 107_665
Si2 Na2 3.769(11) 97_565
Si2 Na2 3.769(11) 125
Si2 Si2 3.8176(16) 27_544
Si2 Si2 3.8176(16) 76_445
Si2 Si2 3.8176(16) 50_454
Si2 Si3 3.8305(8) 27_544
Si2 Si3 3.8305(8) 32_544
Si2 Si3 3.8305(8) 34_544
Si2 Na2 4.277(14) 175_556
Si1 Si2 2.3378(10) 27_544
Si1 Si2 2.3378(10) 76_445
Si1 Si2 2.3378(10) 50_454
Si1 Si3 3.7903(7) 27_544
Si1 Si3 3.7903(7) 83_445
Si1 Si3 3.7903(7) 55_454
Si1 Si3 3.7903(7) 50_454
Si1 Si3 3.7903(7) 76_445
Si1 Si3 3.7903(7) 60_454
Si1 Si3 3.7903(7) 34_544
Si1 Si3 3.7903(7) 32_544
Si1 Si3 3.7903(7) 78_445
Si1 Si3 3.7903(7) 5
Si1 Si3 3.7903(7) 9
Si1 Si3 5.3163(6) 156
Si1 Si3 5.3163(6) 174
Si1 Si3 5.3163(6) 106_566
Si1 Si3 5.3163(6) 152_565
Na2 Na2 0.62(3) 11_455
Na2 Na2 0.62(3) 79_454
Na2 Na2 0.62(3) 81_455
Na2 Na2 0.62(3) 29_554
Na2 Na2 0.88(4) 27_544
Na2 Si3 3.50(2) 29_554
Na2 Si3 3.50(2) 79_454
Na2 Si3 3.690(14) 177
Na2 Si3 3.690(14) 97_565
Na2 Si3 3.690(14) 156_565
Na2 Si3 3.690(14) 122_655
Na2 Si2 3.769(11) 122_655
Na2 Si2 3.769(11) 97_565
Na2 Si3 3.844(2) 81_455
Na2 Si3 3.844(2) 36_554
Na2 Si3 3.844(2) 50_464
Na2 Si3 4.005(2) 152_565
Na2 Si3 4.005(2) 174_565
Na2 Si3 4.020(3) 103_666
Na2 Si3 4.020(3) 125
Na2 Si3 4.033(7) 58_554
Na2 Si3 4.033(7) 76_455
Na2 Si3 4.033(7) 11_455
Na2 Si3 4.033(7) 27_544
Na2 Si2 4.277(14) 171_566
Na2 Si2 4.277(14) 148_565
Na2 Si3 4.311(16) 131_665
Na2 Si3 4.311(16) 171_566
Na2 Si3 4.311(16) 106_566
Na2 Si3 4.311(16) 148_565
Na2 Si3 4.34(2) 8
Na2 Si3 4.34(2) 54_455
Na2 Na2 5.85(2) 177
Na2 Na2 5.85(2) 125
Na2 Na2 5.85(2) 179_665
Na2 Na2 5.85(2) 103_666
Na2 Si2 5.86(2) 52_454
Na2 Si2 5.86(2) 3_554
Na2 Na2 5.88(2) 97_565
Na2 Na2 5.88(2) 169_565
Na2 Si3 6.069(14) 123_565
Na2 Si3 6.069(14) 107_665
Na2 Si3 6.069(14) 130_565
Na2 Si3 6.069(14) 100_665
Na2 Si1 6.101(11) 169
Na2 Si1 6.101(11) 97_565
Na2 Si2 6.194(3) 26_454
Na2 Si2 6.194(3) 50_464
Na2 Si2 6.194(3) 73
